data_4300054
loop_
_publ_author_name
'Li-Hua Bi'
'En-Bo Wang'
'Jun Peng'
'Ru-Dan Huang'
'Lin Xu'
'Chang-Wen Hu'

_publ_section_title
;
Crystal Structure and Replacement Reaction of Coordinated Water Molecules
of the Heteropoly Compounds of Sandwich-Type Tungstoarsenates
;
_journal_name_full 'Inorganic Chemistry'
_journal_page_first 671
_journal_page_last 679
_journal_paper_doi 10.1021/ic990596v
_journal_volume 39
_journal_year 2000
_chemical_formula_sum 'As4 Cu4 H98 Na16 O161 W30'
_chemical_formula_weight 9111.96
_space_group_IT_number 2
_symmetry_cell_setting triclinic
_symmetry_space_group_name_Hall '-P 1'
_symmetry_space_group_name_H-M 'P -1'
_atom_sites_solution_hydrogens geom
_atom_sites_solution_primary direct
_atom_sites_solution_secondary difmap
_audit_creation_method SHELXL
_cell_angle_alpha 89.90(3)
_cell_angle_beta 77.32(3)
_cell_angle_gamma 89.96(3)
_cell_formula_units_Z 2
_cell_length_a 12.721(3)
_cell_length_b 24.516(5)
_cell_length_c 26.450(5)
_cell_measurement_temperature 293(2)
_cell_volume 8048(3)
_computing_structure_refinement 'SHELXL-93 (Sheldrick, 1993)'
_computing_structure_solution 'SHELXS-86 (Sheldrick, 1990)'
_diffrn_ambient_temperature 293(2)
_diffrn_radiation_monochromator graphite
_diffrn_radiation_source 'fine-focus sealed tube'
_diffrn_radiation_type MoK\a
_diffrn_radiation_wavelength 0.71073
_diffrn_reflns_av_R_equivalents 0.0545
_diffrn_reflns_av_sigmaI/netI 0.1498
_diffrn_reflns_limit_h_max 12
_diffrn_reflns_limit_h_min -1
_diffrn_reflns_limit_k_max 24
_diffrn_reflns_limit_k_min -24
_diffrn_reflns_limit_l_max 26
_diffrn_reflns_limit_l_min -26
_diffrn_reflns_number 20958
_diffrn_reflns_theta_max 21.09
_diffrn_reflns_theta_min 1.58
_exptl_absorpt_coefficient_mu 22.833
_exptl_crystal_density_diffrn 3.760
_exptl_crystal_F_000 8060
_refine_diff_density_max 4.144
_refine_diff_density_min -3.498
_refine_diff_density_rms 0.628
_refine_ls_extinction_method none
_refine_ls_goodness_of_fit_all 0.889
_refine_ls_goodness_of_fit_obs 1.167
_refine_ls_matrix_type full
_refine_ls_number_parameters 1151
_refine_ls_number_reflns 15816
_refine_ls_number_restraints 51
_refine_ls_restrained_S_all 1.119
_refine_ls_restrained_S_obs 1.178
_refine_ls_R_factor_all 0.1740
_refine_ls_R_factor_obs 0.0974
_refine_ls_shift/esd_max 12.530
_refine_ls_shift/esd_mean 0.477
_refine_ls_structure_factor_coef Fsqd
_refine_ls_weighting_details 'w=1/[\s^2^(Fo^2^)+(0.1459P)^2^+0.0000P] where P=(Fo^2^+2Fc^2^)/3'
_refine_ls_weighting_scheme calc
_refine_ls_wR_factor_all 0.3109
_refine_ls_wR_factor_obs 0.2320
_reflns_number_observed 7882
_reflns_number_total 17317
_reflns_observed_criterion >2sigma(I)
_cod_depositor_comments
;
The following automatic conversions were performed:

'_refine_ls_weighting_scheme' value 'calc
w=1/[\s^2^(Fo^2^)+(0.1459P)^2^+0.0000P] where P=(Fo^2^+2Fc^2^)/3' was
changed to 'calc'. New tag '_refine_ls_weighting_details' was
created. The value of the new tag was set to
'w=1/[\s^2^(Fo^2^)+(0.1459P)^2^+0.0000P] where P=(Fo^2^+2Fc^2^)/3'.

Automatic conversion script
Id: cif_fix_values 3143 2015-03-26 13:38:13Z robertas 
;
_cod_original_cell_volume 8047.7(28)
_cod_original_formula_sum 'H98 As4 Cu4 Na16 O161 W30'
_cod_database_code 4300054

loop_
_symmetry_equiv_pos_as_xyz
'x, y, z'
'-x, -y, -z'

loop_
_atom_site_aniso_label
_atom_site_aniso_U_11
_atom_site_aniso_U_22
_atom_site_aniso_U_33
_atom_site_aniso_U_23
_atom_site_aniso_U_13
_atom_site_aniso_U_12
W1 0.043(2) 0.0376(15) 0.0351(15) -0.0047(12) 0.0004(12) 0.0012(11)
W2 0.045(2) 0.0368(15) 0.0369(15) 0.0006(12) 0.0012(12) 0.0050(12)
W3 0.0410(15) 0.0353(14) 0.042(2) -0.0005(12) -0.0010(12) 0.0011(11)
W4 0.044(2) 0.0379(15) 0.041(2) -0.0024(12) 0.0003(12) 0.0020(12)
W5 0.045(2) 0.0386(15) 0.0344(14) -0.0003(11) 0.0001(12) 0.0021(12)
W6 0.049(2) 0.0347(15) 0.041(2) -0.0018(12) 0.0008(12) -0.0004(12)
W7 0.043(2) 0.0376(15) 0.0374(15) -0.0030(12) -0.0004(12) 0.0033(12)
W8 0.047(2) 0.0359(15) 0.0391(15) 0.0001(12) -0.0001(12) 0.0036(12)
W9 0.045(2) 0.0376(15) 0.0339(14) -0.0024(11) -0.0004(12) 0.0035(12)
W10 0.043(2) 0.0386(15) 0.0364(15) -0.0004(12) 0.0034(12) 0.0013(12)
W11 0.043(2) 0.040(2) 0.043(2) 0.0018(12) 0.0002(12) 0.0027(12)
W12 0.043(2) 0.0342(14) 0.041(2) -0.0017(12) -0.0023(12) 0.0027(11)
W13 0.044(2) 0.0388(15) 0.0367(15) -0.0012(12) -0.0011(12) 0.0008(12)
W14 0.0422(15) 0.0375(15) 0.0382(15) 0.0013(12) -0.0007(12) 0.0033(12)
W15 0.0403(15) 0.0351(15) 0.043(2) -0.0014(12) 0.0003(12) 0.0014(11)
W16 0.044(2) 0.041(2) 0.039(2) -0.0066(12) 0.0009(12) 0.0016(12)
W17 0.045(2) 0.039(2) 0.0374(15) -0.0048(12) -0.0032(12) 0.0029(12)
W18 0.045(2) 0.0355(15) 0.043(2) 0.0002(12) -0.0039(12) -0.0007(12)
W19 0.045(2) 0.0376(15) 0.0362(15) -0.0022(12) -0.0007(12) 0.0023(12)
W20 0.053(2) 0.040(2) 0.046(2) -0.0037(13) -0.0006(13) 0.0058(13)
W21 0.047(2) 0.042(2) 0.0354(15) 0.0002(12) 0.0010(12) 0.0006(12)
W22 0.045(2) 0.042(2) 0.0363(15) -0.0036(12) 0.0016(12) 0.0034(12)
W23 0.045(2) 0.0393(15) 0.0357(15) 0.0047(12) 0.0019(12) 0.0017(12)
W24 0.043(2) 0.0349(14) 0.042(2) -0.0025(12) -0.0017(12) 0.0037(11)
W25 0.046(2) 0.039(2) 0.0393(15) 0.0018(12) -0.0026(12) 0.0020(12)
W26 0.045(2) 0.042(2) 0.047(2) -0.0048(13) 0.0000(13) 0.0042(12)
W27 0.052(2) 0.038(2) 0.051(2) 0.0020(13) -0.0029(13) 0.0017(13)
W28 0.048(2) 0.044(2) 0.047(2) 0.0038(13) -0.0004(13) -0.0018(13)
W29 0.051(2) 0.044(2) 0.044(2) -0.0073(13) -0.0011(13) 0.0066(13)
W30 0.053(2) 0.045(2) 0.044(2) 0.0054(13) -0.0027(13) -0.0007(13)
As1 0.041(4) 0.032(3) 0.033(3) 0.002(3) -0.001(3) 0.001(3)
As2 0.039(4) 0.035(3) 0.032(3) -0.003(3) -0.003(3) 0.003(3)
As3 0.044(4) 0.033(3) 0.030(3) 0.005(3) -0.001(3) 0.000(3)
As4 0.041(4) 0.033(3) 0.036(4) -0.009(3) -0.002(3) 0.004(3)
Cu1 0.051(5) 0.035(4) 0.032(4) -0.002(3) -0.003(3) 0.007(3)
Cu2 0.046(4) 0.036(4) 0.036(4) 0.000(3) 0.001(3) 0.002(3)
Cu3 0.042(4) 0.034(4) 0.042(4) -0.002(3) 0.005(4) -0.007(3)
Cu4 0.053(5) 0.039(4) 0.034(4) -0.003(3) -0.001(4) 0.000(4)
OW30 0.125(46) 0.013(47) 0.147(47) 0.009(37) -0.032(37) 0.000(36)
OW31 0.112(79) 0.127(80) 0.195(84) 0.012(66) 0.024(65) 0.009(62)
OW32 0.160(66) 0.254(68) 0.000(70) 0.015(55) -0.058(55) 0.078(52)
OW33 0.198(54) 0.134(56) 0.000(57) 0.073(45) -0.003(45) -0.066(43)
OW34 0.155(75) 0.097(76) 0.137(79) -0.126(62) 0.091(62) 0.053(59)
OW35 0.206(51) 0.126(52) 0.001(53) -0.051(42) 0.027(42) 0.063(40)
OW36 0.232(65) 0.057(67) 0.049(69) 0.089(54) -0.012(54) 0.017(51)
OW37 0.073(50) 0.116(50) 0.102(52) 0.018(41) -0.005(41) 0.004(39)
OW38 0.103(36) 0.028(37) 0.087(38) 0.025(30) -0.027(30) 0.040(28)
OW39 0.191(73) 0.148(74) 0.086(78) 0.132(60) 0.008(61) -0.030(58)
OW40 0.113(56) 0.080(57) 0.181(58) -0.085(46) -0.048(46) 0.080(44)
OW41 0.116(49) 0.117(50) 0.082(51) 0.011(40) -0.008(40) 0.085(39)
OW42 0.072(43) 0.078(45) 0.122(45) 0.019(36) 0.038(35) 0.016(34)
OW43 0.153(53) 0.112(54) 0.061(55) 0.058(44) -0.055(44) 0.034(42)
OW44 0.069(73) 0.190(74) 0.203(77) 0.019(60) -0.050(60) -0.024(57)
OW45 0.226(97) 0.162(98) 0.124(104) 0.014(80) -0.017(81) -0.060(76)
OW46 0.102(94) 0.140(96) 0.256(101) -0.050(78) -0.003(79) -0.033(75)
OW47 0.139(47) 0.170(48) 0.000(49) -0.007(39) -0.016(39) -0.024(37)
OW48 0.229(136) 0.301(139) 0.024(152) 0.046(116) 0.145(116) -0.103(109)
OW49 0.034(21) 0.069(22) 0.082(22) 0.004(17) -0.024(17) 0.010(17)

loop_
_atom_site_label
_atom_site_type_symbol
_atom_site_fract_x
_atom_site_fract_y
_atom_site_fract_z
_atom_site_U_iso_or_equiv
_atom_site_thermal_displace_type
_atom_site_occupancy
_atom_site_calc_flag
_atom_site_refinement_flags
_atom_site_disorder_group
W1 W 0.4806(2) 0.17035(10) 0.06901(10) 0.0399(7) Uani 1 d . .
W2 W 0.4805(2) 0.32978(10) 0.56883(10) 0.0412(7) Uani 1 d D .
W3 W 0.7246(2) 0.11270(10) 0.03068(10) 0.0406(7) Uani 1 d D .
W4 W 0.4005(2) 0.19652(11) 0.42267(10) 0.0424(7) Uani 1 d D .
W5 W 0.6133(2) 0.45724(11) 0.32977(10) 0.0406(7) Uani 1 d D .
W6 W 0.5949(2) 0.30477(10) 0.00838(10) 0.0431(7) Uani 1 d D .
W7 W 0.7941(2) 0.45409(10) 0.40472(10) 0.0408(7) Uani 1 d D .
W8 W 0.5944(2) 0.19544(10) 0.50822(10) 0.0421(7) Uani 1 d D .
W9 W 0.3490(2) 0.39151(10) 0.37037(10) 0.0401(7) Uani 1 d D .
W10 W 0.2860(2) 0.32988(11) 0.48514(10) 0.0413(7) Uani 1 d D .
W11 W 0.4008(2) 0.30366(11) -0.07724(11) 0.0434(7) Uani 1 d D .
W12 W 0.7245(2) 0.38694(10) 0.53075(10) 0.0405(7) Uani 1 d D .
W13 W 0.3490(2) 0.10847(10) -0.12977(10) 0.0410(7) Uani 1 d D .
W14 W 0.7942(2) 0.04583(10) -0.09536(10) 0.0406(7) Uani 1 d D .
W15 W 0.2856(2) 0.17006(10) -0.01489(10) 0.0408(7) Uani 1 d D .
W16 W 0.9098(2) 0.32165(11) 0.34168(10) 0.0431(7) Uani 1 d D .
W17 W 0.4646(2) 0.25856(11) 0.30714(10) 0.0414(7) Uani 1 d D .
W18 W 0.8375(2) 0.24710(10) -0.03020(11) 0.0421(7) Uani 1 d D .
W19 W 0.6133(2) 0.04271(10) -0.17042(10) 0.0409(7) Uani 1 d D .
W20 W 0.6461(2) 0.11040(11) 0.38828(11) 0.0477(7) Uani 1 d D .
W21 W 0.7313(2) 0.17491(11) -0.23453(10) 0.0432(7) Uani 1 d . .
W22 W 0.7314(2) 0.32512(11) 0.26558(10) 0.0428(7) Uani 1 d D .
W23 W 0.9097(2) 0.17856(11) -0.15865(10) 0.0417(7) Uani 1 d D .
W24 W 0.8373(2) 0.25285(10) 0.46985(10) 0.0412(7) Uani 1 d D .
W25 W 0.4645(2) 0.24152(11) -0.19288(10) 0.0424(7) Uani 1 d D .
W26 W 0.8897(2) 0.17011(11) 0.34916(11) 0.0462(7) Uani 1 d . .
W27 W 0.6462(2) 0.38944(11) -0.11166(11) 0.0483(7) Uani 1 d D .
W28 W 0.8900(2) 0.32976(11) -0.15110(11) 0.0479(7) Uani 1 d . .
W29 W 0.7119(2) 0.17350(11) 0.27177(11) 0.0477(7) Uani 1 d D .
W30 W 0.7119(2) 0.32645(11) -0.22808(11) 0.0483(7) Uani 1 d . .
As1 As 0.5363(5) 0.3955(2) 0.4503(2) 0.0361(14) Uani 1 d D .
As2 As 0.5367(5) 0.1044(2) -0.0496(2) 0.0360(14) Uani 1 d D .
As3 As 0.6602(5) 0.2456(2) -0.1157(2) 0.0366(15) Uani 1 d D .
As4 As 0.6588(5) 0.2547(2) 0.3844(2) 0.0379(15) Uani 1 d D .
Cu1 Cu 0.5295(6) -0.0289(3) -0.0529(3) 0.040(2) Uani 1 d . .
Cu2 Cu 0.5306(6) 0.5286(3) 0.4469(3) 0.041(2) Uani 1 d . .
Cu3 Cu 0.7025(6) 0.5270(3) 0.5176(3) 0.042(2) Uani 1 d . .
Cu4 Cu 0.2973(6) 0.0265(3) -0.0176(3) 0.043(2) Uani 1 d . .
Na1 Na -0.0190(12) 0.1685(6) 0.0447(6) 0.042(3) Uiso 1 d . .
Na2 Na 0.9846(18) 0.3335(9) 0.5473(9) 0.066(5) Uiso 1 d . .
Na3 Na 0.3344(20) 0.2696(10) 0.1809(10) 0.069(6) Uiso 1 d . .
Na4 Na 1.2979(17) 0.4246(9) 0.2290(8) 0.065(5) Uiso 1 d . .
Na5 Na 1.5537(15) 0.4760(8) 0.1929(7) 0.061(4) Uiso 1 d . .
Na6 Na 0.3311(14) 0.2283(7) -0.3213(7) 0.054(4) Uiso 1 d . .
Na7 Na 0.5573(19) 0.0215(10) -0.3085(9) 0.075(6) Uiso 1 d . .
Na8 Na 0.2891(12) 0.0741(6) -0.2656(6) 0.052(3) Uiso 1 d . .
Na9 Na 0.6853(16) 0.5841(8) 0.2463(8) 0.067(5) Uiso 1 d . .
Na10 Na 0.6828(20) -0.0835(10) -0.2558(10) 0.074(6) Uiso 1 d . .
Na11 Na 1.1255(14) 0.2927(7) -0.0255(7) 0.064(4) Uiso 1 d . .
Na12 Na 0.0271(24) 0.1186(12) -0.0377(12) 0.108(8) Uiso 1 d . .
Na13 Na 1.1285(14) 0.2049(7) 0.4761(7) 0.050(4) Uiso 1 d . .
Na14 Na 0.4786(21) 0.1055(11) -0.2744(11) 0.093(7) Uiso 1 d . .
Na15 Na 1.2247(22) 0.1586(11) 0.2985(11) 0.097(7) Uiso 1 d . .
Na16 Na 0.8317(23) 0.0873(12) 0.1532(11) 0.099(7) Uiso 1 d . .
O1 O 0.2738(31) 0.1006(13) 0.0077(15) 0.037(10) Uiso 1 d D .
O2 O 0.8535(29) 0.3898(12) 0.3598(14) 0.036(9) Uiso 1 d D .
O3 O 0.2962(30) 0.1521(16) 0.4476(15) 0.037(9) Uiso 1 d . .
O4 O 0.5562(39) 0.3520(18) 0.0565(17) 0.060(13) Uiso 1 d D .
O5 O 1.0465(26) 0.1682(17) -0.1694(16) 0.047(10) Uiso 1 d D .
O6 O 0.3876(32) 0.3153(14) 0.3396(16) 0.046(11) Uiso 1 d D .
O7 O 0.7612(37) 0.1609(19) -0.2990(19) 0.055(12) Uiso 1 d . .
O8 O 0.6408(25) 0.4103(14) 0.4005(13) 0.027(8) Uiso 1 d D .
O9 O 0.7998(43) 0.4098(20) 0.4601(17) 0.072(14) Uiso 1 d D .
O10 O 0.8608(39) 0.1091(20) -0.1392(19) 0.063(13) Uiso 1 d . .
O11 O 0.7260(36) 0.3076(18) 0.3485(14) 0.052(11) Uiso 1 d D .
O12 O 0.6448(28) 0.0951(16) -0.0999(13) 0.042(10) Uiso 1 d D .
O13 O 0.4752(38) 0.3033(20) -0.0186(19) 0.055(12) Uiso 1 d . .
O14 O 0.4262(36) 0.1964(18) 0.1290(18) 0.050(11) Uiso 1 d . .
O15 O 0.2947(31) 0.3500(16) -0.0576(16) 0.038(10) Uiso 1 d . .
O16 O 0.7396(27) 0.2089(14) 0.5143(13) 0.026(8) Uiso 1 d . .
O17 O 0.7499(30) 0.2983(16) 0.0121(15) 0.039(9) Uiso 1 d . .
O18 O 0.5450(51) 0.1459(22) 0.5532(22) 0.092(18) Uiso 1 d D .
O19 O 0.1725(23) 0.2983(12) 0.5211(11) 0.012(7) Uiso 1 d . .
O20 O 0.5806(22) 0.2976(13) 0.2737(13) 0.025(8) Uiso 1 d D .
O21 O 0.4793(29) 0.4169(15) 0.3263(15) 0.033(9) Uiso 1 d . .
O22 O 0.6584(39) 0.3858(20) -0.1859(19) 0.056(13) Uiso 1 d . .
O23 O 0.4762(37) 0.2023(23) 0.4790(22) 0.075(15) Uiso 1 d D .
O24 O 0.2459(27) 0.3518(14) 0.4183(12) 0.025(8) Uiso 1 d D .
O25 O 0.9533(32) 0.2526(16) -0.0091(16) 0.041(10) Uiso 1 d . .
O26 O 0.7801(29) 0.3089(15) 0.5102(15) 0.033(9) Uiso 1 d . .
O27 O 0.6574(41) 0.0471(21) 0.0386(21) 0.061(14) Uiso 1 d . .
O28 O 0.3797(30) 0.1931(15) 0.0298(15) 0.034(9) Uiso 1 d . .
O29 O 0.5312(32) -0.0011(16) -0.1251(15) 0.049(11) Uiso 1 d D .
O30 O 0.6497(30) 0.1350(16) 0.4542(15) 0.035(9) Uiso 1 d . .
O31 O 0.7512(37) 0.3352(19) 0.1985(19) 0.054(12) Uiso 1 d . .
O32 O 0.5490(30) 0.5062(15) 0.3747(14) 0.038(10) Uiso 1 d D .
O33 O 0.4085(32) 0.2486(17) 0.2538(14) 0.046(11) Uiso 1 d D .
O34 O 0.8689(42) 0.3246(21) 0.2770(21) 0.069(14) Uiso 1 d . .
O35 O 0.8460(31) 0.1638(20) 0.2834(20) 0.059(13) Uiso 1 d D .
O36 O 0.5093(33) 0.3519(17) -0.1081(16) 0.042(11) Uiso 1 d . .
O37 O 0.8874(31) 0.2039(16) -0.0878(15) 0.035(10) Uiso 1 d . .
O38 O 0.5854(28) 0.1948(14) -0.2205(14) 0.028(8) Uiso 1 d . .
O39 O 0.8026(41) 0.1097(21) 0.3810(21) 0.073(14) Uiso 1 d . .
O40 O 0.4148(39) 0.3051(20) 0.6280(16) 0.063(13) Uiso 1 d D .
O41 O 0.2518(31) 0.1498(16) -0.0828(15) 0.039(10) Uiso 1 d . .
O42 O 0.7059(25) 0.1940(13) 0.3568(12) 0.016(7) Uiso 1 d . .
O43 O 0.6151(37) 0.4938(19) 0.2745(19) 0.052(12) Uiso 1 d . .
O44 O 0.1679(35) 0.1978(18) 0.0150(17) 0.051(11) Uiso 1 d . .
O45 O 0.7086(31) 0.5005(16) 0.4476(15) 0.043(10) Uiso 1 d D .
O46 O 0.4342(31) 0.3600(16) 0.4321(16) 0.040(10) Uiso 1 d . .
O47 O 0.5698(29) 0.1998(15) 0.2877(15) 0.035(9) Uiso 1 d . .
O48 O 0.7659(33) 0.1912(13) 0.0092(16) 0.048(11) Uiso 1 d D .
O49 O 0.4829(30) 0.4546(16) 0.4799(15) 0.034(9) Uiso 1 d . .
O50 O 0.5872(38) 0.3594(19) 0.4954(17) 0.065(13) Uiso 1 d D .
O51 O 1.0128(39) 0.1421(20) 0.3401(20) 0.062(13) Uiso 1 d . .
O52 O 0.3297(32) 0.2399(12) -0.0530(16) 0.048(11) Uiso 1 d D .
O53 O 0.5254(31) 0.2542(21) 0.3788(20) 0.060(13) Uiso 1 d D .
O54 O 1.0455(49) 0.3271(25) 0.3339(25) 0.092(17) Uiso 1 d . .
O55 O 0.6191(38) 0.1532(20) 0.0791(19) 0.055(13) Uiso 1 d . .
O56 O 0.7444(34) 0.0260(17) -0.1567(17) 0.045(11) Uiso 1 d . .
O57 O 0.9114(42) 0.4881(22) 0.3952(21) 0.070(14) Uiso 1 d . .
O58 O 0.9201(40) 0.2584(20) -0.1725(20) 0.063(13) Uiso 1 d . .
O59 O 0.4815(27) 0.0427(14) -0.0215(14) 0.026(8) Uiso 1 d . .
O60 O 0.9136(35) 0.2411(18) 0.3293(17) 0.047(11) Uiso 1 d . .
O61 O 0.3841(36) 0.1855(15) -0.1594(18) 0.061(13) Uiso 1 d D .
O62 O 0.5540(29) 0.2584(13) 0.5439(14) 0.031(9) Uiso 1 d D .
O63 O 0.4390(27) 0.1393(14) -0.0708(13) 0.023(8) Uiso 1 d . .
O64 O 0.2649(38) 0.4006(19) 0.5041(19) 0.058(12) Uiso 1 d . .
O65 O 0.3215(35) 0.4504(16) 0.4122(16) 0.052(11) Uiso 1 d D .
O66 O 0.7640(34) 0.2562(18) -0.2424(17) 0.050(11) Uiso 1 d . .
O67 O 0.3855(28) 0.3110(14) 0.5258(14) 0.028(9) Uiso 1 d . .
O68 O 0.3333(37) 0.2591(19) 0.4441(18) 0.057(12) Uiso 1 d . .
O69 O 0.7633(36) 0.2436(15) 0.2596(18) 0.058(12) Uiso 1 d D .
O70 O 0.6924(35) 0.3924(18) 0.2928(17) 0.047(11) Uiso 1 d . .
O71 O 0.3241(31) 0.0485(14) -0.0890(14) 0.039(10) Uiso 1 d D .
O72 O 0.9547(28) 0.2451(17) 0.4909(16) 0.045(10) Uiso 1 d D .
O73 O 0.6718(33) 0.2460(17) -0.0529(13) 0.043(11) Uiso 1 d D .
O74 O 0.8477(43) 0.3379(22) -0.2141(22) 0.070(15) Uiso 1 d . .
O75 O 0.7228(41) 0.3516(21) -0.2900(20) 0.066(13) Uiso 1 d . .
O76 O 0.6103(41) 0.0426(21) 0.4024(21) 0.069(14) Uiso 1 d . .
O77 O 0.3701(35) 0.2109(18) 0.3526(18) 0.047(11) Uiso 1 d . .
O78 O 0.5685(51) 0.2994(26) -0.2130(26) 0.087(18) Uiso 1 d . .
O79 O 0.8637(38) 0.1938(19) 0.4174(19) 0.059(12) Uiso 1 d . .
O80 O 0.6109(53) 0.4557(27) -0.0989(27) 0.096(19) Uiso 1 d . .
O81 O 0.8708(34) 0.1699(17) -0.2261(17) 0.047(11) Uiso 1 d . .
O82 O 0.3812(35) 0.2930(18) -0.1490(18) 0.050(11) Uiso 1 d . .
O83 O 0.5093(29) 0.1400(18) 0.3946(19) 0.062(13) Uiso 1 d D .
O84 O 0.7950(40) 0.3856(21) -0.1135(20) 0.064(13) Uiso 1 d . .
O85 O 0.6458(40) 0.3597(18) -0.0472(15) 0.069(14) Uiso 1 d D .
O86 O 0.4050(33) 0.2493(17) -0.2456(15) 0.048(11) Uiso 1 d D .
O87 O 0.6569(32) 0.4522(16) 0.5387(16) 0.039(10) Uiso 1 d . .
O88 O 0.4356(34) 0.4014(17) 0.5740(17) 0.046(11) Uiso 1 d . .
O89 O 0.6245(32) 0.0074(16) -0.2253(16) 0.038(10) Uiso 1 d . .
O90 O 0.5875(36) 0.1462(18) -0.0081(18) 0.054(12) Uiso 1 d . .
O91 O 0.8687(40) 0.3117(20) -0.0817(20) 0.062(13) Uiso 1 d . .
O92 O 0.7290(29) 0.1939(15) -0.1495(14) 0.033(9) Uiso 1 d . .
O93 O 0.7182(39) 0.1404(20) 0.2144(19) 0.063(13) Uiso 1 d . .
O94 O 0.4306(43) 0.1024(22) 0.0699(22) 0.074(15) Uiso 1 d . .
O95 O 0.4955(41) 0.0889(21) -0.1734(20) 0.064(13) Uiso 1 d . .
O96 O 0.5551(34) 0.2414(15) 0.0448(16) 0.051(11) Uiso 1 d D .
O97 O 0.7106(35) 0.3057(15) -0.1465(17) 0.051(11) Uiso 1 d D .
O98 O 0.8256(31) 0.3924(18) 0.5636(16) 0.100(11) Uiso 1 d D .
O99 O 0.7895(38) 0.0950(19) -0.0412(19) 0.054(12) Uiso 1 d . .
O100 O 0.6991(24) 0.0039(13) -0.0525(12) 0.020(8) Uiso 1 d D .
O101 O 0.9144(40) 0.0092(20) -0.1045(20) 0.065(13) Uiso 1 d . .
O102 O 0.2684(40) 0.4116(22) 0.3290(19) 0.071(15) Uiso 1 d D .
O103 O 0.9048(49) 0.2937(25) 0.4128(25) 0.087(17) Uiso 1 d . .
O104 O 0.7565(46) 0.4766(23) 0.3421(23) 0.075(16) Uiso 1 d . .
O105 O 0.5259(29) 0.2440(19) -0.1164(19) 0.052(12) Uiso 1 d D .
O106 O 0.7002(36) 0.1053(18) -0.2116(18) 0.051(11) Uiso 1 d . .
O107 O 0.6826(35) 0.2532(18) 0.4450(14) 0.047(11) Uiso 1 d D .
O108 O 0.8288(28) 0.1025(16) 0.0589(15) 0.041(10) Uiso 1 d D .
O109 O 0.6218(28) 0.3523(14) 0.5782(14) 0.027(9) Uiso 1 d . .
O110 O 1.0093(41) 0.3628(21) -0.1627(21) 0.067(13) Uiso 1 d . .
O111 O 0.2807(36) 0.0886(18) -0.1741(18) 0.057(12) Uiso 1 d . .
O112 O 0.6373(39) 0.1140(20) 0.3156(19) 0.107(13) Uiso 1 d . .
OW1 O 1.1518(59) 0.2484(29) 0.3874(29) 0.050(21) Uiso 1 d . .
OW2 O 1.1473(29) 0.2521(15) -0.1070(14) 0.055(9) Uiso 1 d . .
OW3 O 1.0336(82) 0.3818(42) 0.4591(42) 0.045(33) Uiso 1 d . .
OW4 O 0.3776(55) -0.0178(28) -0.2614(28) 0.073(20) Uiso 1 d . .
OW5 O 1.4789(40) 0.3935(20) 0.2261(20) 0.063(13) Uiso 1 d . .
OW6 O 0.1179(30) 0.0205(16) -0.0200(15) 0.056(9) Uiso 1 d . .
OW7 O 0.7424(66) 0.5981(33) 0.3292(33) 0.114(25) Uiso 1 d . .
OW8 O 1.2259(32) 0.3363(17) 0.2378(16) 0.077(10) Uiso 1 d . .
OW9 O 0.7488(37) -0.1001(19) -0.1726(18) 0.074(12) Uiso 1 d . .
OW10 O 1.0427(59) 0.3595(30) 0.1828(29) 0.106(22) Uiso 1 d . .
OW11 O 0.0625(52) 0.1046(26) 0.0831(26) 0.097(18) Uiso 1 d . .
OW12 O 0.8175(39) 0.4134(20) -0.3484(19) 0.060(13) Uiso 1 d . .
OW13 O 0.1949(52) 0.3002(26) -0.2956(26) 0.089(18) Uiso 1 d . .
OW14 O 0.9142(74) 0.0516(37) -0.2553(37) 0.137(29) Uiso 1 d . .
OW15 O 0.8669(83) 0.5443(42) 0.2152(42) 0.149(35) Uiso 1 d . .
OW16 O 1.0645(41) 0.3962(21) 0.5872(21) 0.069(14) Uiso 1 d . .
OW17 O 0.9526(93) 0.4078(47) -0.3040(48) 0.170(40) Uiso 1 d . .
OW18 O 1.3779(42) 0.5135(22) 0.2346(21) 0.069(14) Uiso 1 d . .
OW19 O 0.3600(43) -0.0502(22) -0.1645(22) 0.069(14) Uiso 1 d . .
OW20 O 0.3699(43) 0.5489(22) 0.3374(21) 0.069(14) Uiso 1 d . .
OW21 O 0.2225(46) 0.1662(23) -0.2653(23) 0.074(16) Uiso 1 d . .
OW22 O 0.9899(75) 0.2620(38) -0.2980(38) 0.145(30) Uiso 1 d . .
OW23 O 1.0276(60) 0.1429(30) -0.3212(30) 0.109(22) Uiso 1 d . .
OW24 O 0.2022(52) 0.2032(26) 0.2078(26) 0.096(18) Uiso 1 d . .
OW25 O 0.6253(50) -0.0695(26) -0.3330(25) 0.089(18) Uiso 1 d . .
OW26 O 0.9179(80) 0.4481(40) 0.2393(41) 0.142(33) Uiso 1 d . .
OW27 O 0.4763(52) 0.3685(27) 0.7093(26) 0.093(18) Uiso 1 d . .
OW28 O 0.5105(47) 0.3103(24) 0.1536(24) 0.080(16) Uiso 1 d . .
OW29 O 0.9991(63) 0.2329(32) 0.2051(32) 0.114(24) Uiso 1 d . .
OW30 O 0.6859(53) 0.2368(27) 0.1381(27) 0.095(19) Uani 1 d . .
OW31 O 1.1537(80) 0.0380(40) 0.2913(41) 0.153(33) Uani 1 d . .
OW32 O 0.2958(70) 0.2959(36) 0.0953(36) 0.132(28) Uani 1 d . .
OW33 O 0.9313(62) 0.2748(31) 0.6140(31) 0.114(23) Uani 1 d . .
OW34 O 1.7305(78) 0.4506(39) 0.1641(40) 0.149(31) Uani 1 d . .
OW35 O 0.8032(58) 0.1454(29) 0.5955(29) 0.118(21) Uani 1 d . .
OW36 O 0.7387(70) 0.0432(36) -0.3300(36) 0.116(27) Uani 1 d . .
OW37 O 0.4691(57) 0.1305(29) 0.2143(29) 0.099(21) Uani 1 d . .
OW38 O 0.5104(44) 0.1942(23) -0.3482(22) 0.072(15) Uani 1 d . .
OW39 O 1.0706(76) 0.1831(39) 0.5602(39) 0.148(31) Uani 1 d . .
OW40 O 0.6742(61) 0.2609(31) 0.6382(31) 0.122(23) Uani 1 d . .
OW41 O -0.0350(56) 0.0935(29) 0.1981(29) 0.107(21) Uani 1 d . .
OW42 O 0.8605(51) 0.5019(26) -0.3665(26) 0.100(18) Uani 1 d . .
OW43 O -0.0737(60) 0.2187(31) 0.1235(30) 0.104(22) Uani 1 d . .
OW44 O 1.0531(76) 0.3702(39) -0.0529(38) 0.151(31) Uani 1 d . .
OW45 O 0.7994(93) 0.0431(47) -0.4256(48) 0.174(41) Uani 1 d . .
OW46 O 1.0204(92) -0.0333(46) -0.0714(47) 0.172(40) Uani 1 d . .
OW47 O 0.8254(55) 0.3519(28) 0.0921(28) 0.103(20) Uani 1 d . .
OW48 O 0.5833(125) -0.0611(61) 0.4906(63) 0.211(59) Uani 1 d . .
OW49 O 0.8791(28) 0.5183(15) 0.5240(14) 0.060(9) Uani 1 d . .

loop_
_atom_type_symbol
_atom_type_description
_atom_type_scat_dispersion_real
_atom_type_scat_dispersion_imag
_atom_type_scat_source
O O 0.0106 0.0060 'International Tables Vol C Tables 4.2.6.8 and 6.1.1.4'
H H 0.0000 0.0000 'International Tables Vol C Tables 4.2.6.8 and 6.1.1.4'
Cu Cu 0.3201 1.2651 'International Tables Vol C Tables 4.2.6.8 and 6.1.1.4'
As As 0.0499 2.0058 'International Tables Vol C Tables 4.2.6.8 and 6.1.1.4'
W W -0.8490 6.8722 'International Tables Vol C Tables 4.2.6.8 and 6.1.1.4'
Na Na 0.0362 0.0249 'International Tables Vol C Tables 4.2.6.8 and 6.1.1.4'

loop_
_geom_angle_atom_site_label_1
_geom_angle_atom_site_label_2
_geom_angle_atom_site_label_3
_geom_angle
_geom_angle_site_symmetry_1
_geom_angle_site_symmetry_3
_geom_angle_publ_flag
O14 W1 O94 105.6(23) . . ?
O14 W1 O55 98.7(21) . . ?
O94 W1 O55 97.6(23) . . ?
O14 W1 O28 102.3(19) . . ?
O94 W1 O28 89.9(21) . . ?
O55 W1 O28 154.9(19) . . ?
O14 W1 O96 92.1(20) . . ?
O94 W1 O96 162.2(22) . . ?
O55 W1 O96 81.2(20) . . ?
O28 W1 O96 84.3(17) . . ?
O14 W1 O90 166.6(19) . . ?
O94 W1 O90 84.8(21) . . ?
O55 W1 O90 71.0(19) . . ?
O28 W1 O90 86.0(16) . . ?
O96 W1 O90 78.0(17) . . ?
O40 W2 O88 100.7(21) . . ?
O40 W2 O67 102.4(20) . . ?
O88 W2 O67 92.8(17) . . ?
O40 W2 O109 105.2(20) . . ?
O88 W2 O109 89.9(17) . . ?
O67 W2 O109 151.1(15) . . ?
O40 W2 O62 95.2(20) . . ?
O88 W2 O62 164.0(17) . . ?
O67 W2 O62 84.5(15) . . ?
O109 W2 O62 85.1(14) . . ?
O40 W2 O50 172.1(20) . . ?
O88 W2 O50 82.8(18) . . ?
O67 W2 O50 84.4(16) . . ?
O109 W2 O50 67.5(16) . . ?
O62 W2 O50 81.3(16) . . ?
O108 W3 O27 102.5(22) . . ?
O108 W3 O55 106.5(20) . . ?
O27 W3 O55 98.1(22) . . ?
O108 W3 O99 101.2(19) . . ?
O27 W3 O99 90.1(22) . . ?
O55 W3 O99 148.5(21) . . ?
O108 W3 O48 94.8(19) . . ?
O27 W3 O48 162.7(21) . . ?
O55 W3 O48 78.3(19) . . ?
O99 W3 O48 84.9(18) . . ?
O108 W3 O90 168.1(18) . . ?
O27 W3 O90 89.1(20) . . ?
O55 W3 O90 68.6(18) . . ?
O99 W3 O90 81.3(18) . . ?
O48 W3 O90 73.8(17) . . ?
O108 W3 Na1 36.3(14) . 1_655 ?
O27 W3 Na1 137.3(17) . 1_655 ?
O55 W3 Na1 104.4(15) . 1_655 ?
O99 W3 Na1 89.2(14) . 1_655 ?
O48 W3 Na1 59.4(12) . 1_655 ?
O90 W3 Na1 132.9(11) . 1_655 ?
O3 W4 O68 98.4(19) . . ?
O3 W4 O77 100.1(18) . . ?
O68 W4 O77 88.1(20) . . ?
O3 W4 O23 102.8(22) . . ?
O68 W4 O23 88.6(22) . . ?
O77 W4 O23 157.1(22) . . ?
O3 W4 O83 96.7(18) . . ?
O68 W4 O83 164.6(21) . . ?
O77 W4 O83 92.0(19) . . ?
O23 W4 O83 85.3(20) . . ?
O3 W4 O53 170.9(18) . . ?
O68 W4 O53 81.8(19) . . ?
O77 W4 O53 70.8(17) . . ?
O23 W4 O53 86.3(21) . . ?
O83 W4 O53 83.7(18) . . ?
O3 W4 Na13 42.6(13) . 1_455 ?
O68 W4 Na13 56.7(15) . 1_455 ?
O77 W4 Na13 89.3(13) . 1_455 ?
O23 W4 Na13 107.6(16) . 1_455 ?
O83 W4 Na13 138.6(14) . 1_455 ?
O53 W4 Na13 134.9(11) . 1_455 ?
O32 W5 O43 97.9(20) . . ?
O32 W5 O21 95.5(16) . . ?
O43 W5 O21 94.1(19) . . ?
O32 W5 O104 91.9(21) . . ?
O43 W5 O104 100.1(24) . . ?
O21 W5 O104 163.0(20) . . ?
O32 W5 O70 167.0(18) . . ?
O43 W5 O70 94.9(20) . . ?
O21 W5 O70 85.8(16) . . ?
O104 W5 O70 83.7(20) . . ?
O32 W5 O8 85.6(16) . . ?
O43 W5 O8 170.6(18) . . ?
O21 W5 O8 94.3(14) . . ?
O104 W5 O8 71.0(19) . . ?
O70 W5 O8 81.4(15) . . ?
O4 W6 O96 100.5(22) . . ?
O4 W6 O13 100.2(22) . . ?
O96 W6 O13 91.7(21) . . ?
O4 W6 O17 98.2(20) . . ?
O96 W6 O17 93.9(18) . . ?
O13 W6 O17 159.4(19) . . ?
O4 W6 O85 94.9(22) . . ?
O96 W6 O85 164.5(19) . . ?
O13 W6 O85 83.6(21) . . ?
O17 W6 O85 85.7(18) . . ?
O4 W6 O73 170.9(19) . . ?
O96 W6 O73 82.0(17) . . ?
O13 W6 O73 88.4(18) . . ?
O17 W6 O73 72.9(15) . . ?
O85 W6 O73 83.1(18) . . ?
O45 W7 O57 100.0(22) . . ?
O45 W7 O9 89.7(21) . . ?
O57 W7 O9 102.9(25) . . ?
O45 W7 O104 97.7(22) . . ?
O57 W7 O104 96.4(26) . . ?
O9 W7 O104 157.9(24) . . ?
O45 W7 O2 164.5(17) . . ?
O57 W7 O2 95.4(20) . . ?
O9 W7 O2 86.2(20) . . ?
O104 W7 O2 81.1(20) . . ?
O45 W7 O8 85.6(16) . . ?
O57 W7 O8 168.7(21) . . ?
O9 W7 O8 86.8(19) . . ?
O104 W7 O8 73.1(20) . . ?
O2 W7 O8 79.3(14) . . ?
O18 W8 O62 102.8(25) . . ?
O18 W8 O23 98.3(29) . . ?
O62 W8 O23 88.7(21) . . ?
O18 W8 O16 106.1(25) . . ?
O62 W8 O16 88.7(15) . . ?
O23 W8 O16 155.4(21) . . ?
O18 W8 O30 89.4(24) . . ?
O62 W8 O30 167.7(16) . . ?
O23 W8 O30 87.7(20) . . ?
O16 W8 O30 89.7(14) . . ?
O18 W8 O107 171.4(24) . . ?
O62 W8 O107 83.8(16) . . ?
O23 W8 O107 87.2(21) . . ?
O16 W8 O107 68.2(15) . . ?
O30 W8 O107 84.3(15) . . ?
O102 W9 O65 95.7(23) . . ?
O102 W9 O24 98.7(21) . . ?
O65 W9 O24 89.4(18) . . ?
O102 W9 O21 94.4(22) . . ?
O65 W9 O21 98.0(18) . . ?
O24 W9 O21 164.3(15) . . ?
O102 W9 O6 97.5(21) . . ?
O65 W9 O6 165.3(19) . . ?
O24 W9 O6 82.4(16) . . ?
O21 W9 O6 87.4(16) . . ?
O102 W9 O46 172.1(21) . . ?
O65 W9 O46 83.7(17) . . ?
O24 W9 O46 73.4(14) . . ?
O21 W9 O46 93.5(15) . . ?
O6 W9 O46 82.4(16) . . ?
O19 W10 O64 102.8(18) . . ?
O19 W10 O67 99.3(15) . . ?
O64 W10 O67 98.8(19) . . ?
O19 W10 O24 105.1(14) . . ?
O64 W10 O24 86.5(18) . . ?
O67 W10 O24 153.3(14) . . ?
O19 W10 O68 91.5(16) . . ?
O64 W10 O68 163.6(21) . . ?
O67 W10 O68 86.6(17) . . ?
O24 W10 O68 82.1(16) . . ?
O19 W10 O46 172.0(13) . . ?
O64 W10 O46 84.8(18) . . ?
O67 W10 O46 81.8(15) . . ?
O24 W10 O46 72.6(14) . . ?
O68 W10 O46 80.6(16) . . ?
O19 W10 Na13 42.7(10) . 1_455 ?
O64 W10 Na13 139.8(15) . 1_455 ?
O67 W10 Na13 106.0(11) . 1_455 ?
O24 W10 Na13 85.3(10) . 1_455 ?
O68 W10 Na13 50.9(13) . 1_455 ?
O46 W10 Na13 129.3(10) . 1_455 ?
O52 W11 O15 99.2(19) . . ?
O52 W11 O36 161.3(18) . . ?
O15 W11 O36 99.5(18) . . ?
O52 W11 O13 90.4(20) . . ?
O15 W11 O13 103.8(19) . . ?
O36 W11 O13 84.8(19) . . ?
O52 W11 O82 93.7(19) . . ?
O15 W11 O82 96.8(18) . . ?
O36 W11 O82 84.4(18) . . ?
O13 W11 O82 158.0(18) . . ?
O52 W11 O105 81.5(17) . . ?
O15 W11 O105 169.1(18) . . ?
O36 W11 O105 80.2(17) . . ?
O13 W11 O105 87.0(17) . . ?
O82 W11 O105 72.3(17) . . ?
O52 W11 Na11 54.9(13) . 1_455 ?
O15 W11 Na11 44.8(13) . 1_455 ?
O36 W11 Na11 143.7(13) . 1_455 ?
O13 W11 Na11 107.7(14) . 1_455 ?
O82 W11 Na11 92.2(13) . 1_455 ?
O105 W11 Na11 133.1(11) . 1_455 ?
O98 W12 O87 105.2(19) . . ?
O98 W12 O109 101.2(19) . . ?
O87 W12 O109 94.7(17) . . ?
O98 W12 O9 101.2(21) . . ?
O87 W12 O9 88.8(19) . . ?
O109 W12 O9 155.6(19) . . ?
O98 W12 O26 87.4(18) . . ?
O87 W12 O26 167.2(17) . . ?
O109 W12 O26 84.4(15) . . ?
O9 W12 O26 86.9(18) . . ?
O98 W12 O50 166.3(19) . . ?
O87 W12 O50 85.6(17) . . ?
O109 W12 O50 69.0(16) . . ?
O9 W12 O50 87.2(19) . . ?
O26 W12 O50 82.2(15) . . ?
O98 W12 Na2 33.8(15) . . ?
O87 W12 Na2 136.0(13) . . ?
O109 W12 Na2 106.4(12) . . ?
O9 W12 Na2 87.2(15) . . ?
O26 W12 Na2 55.8(11) . . ?
O50 W12 Na2 137.8(12) . . ?
O111 W13 O71 97.5(20) . . ?
O111 W13 O41 104.9(19) . . ?
O71 W13 O41 92.3(17) . . ?
O111 W13 O95 94.9(21) . . ?
O71 W13 O95 99.6(19) . . ?
O41 W13 O95 155.4(19) . . ?
O111 W13 O61 95.9(21) . . ?
O71 W13 O61 165.5(19) . . ?
O41 W13 O61 79.0(18) . . ?
O95 W13 O61 84.5(19) . . ?
O111 W13 O63 177.3(18) . . ?
O71 W13 O63 84.9(15) . . ?
O41 W13 O63 73.6(15) . . ?
O95 W13 O63 86.0(17) . . ?
O61 W13 O63 81.6(16) . . ?
O100 W14 O101 104.0(20) . . ?
O100 W14 O99 89.0(18) . . ?
O101 W14 O99 108.6(22) . . ?
O100 W14 O56 94.9(17) . . ?
O101 W14 O56 101.1(21) . . ?
O99 W14 O56 148.1(19) . . ?
O100 W14 O10 161.8(17) . . ?
O101 W14 O10 94.1(22) . . ?
O99 W14 O10 83.2(20) . . ?
O56 W14 O10 83.4(19) . . ?
O100 W14 O12 83.2(14) . . ?
O101 W14 O12 169.2(19) . . ?
O99 W14 O12 79.1(16) . . ?
O56 W14 O12 70.0(15) . . ?
O10 W14 O12 79.1(17) . . ?
O1 W15 O44 103.1(20) . . ?
O1 W15 O28 95.3(17) . . ?
O44 W15 O28 101.6(18) . . ?
O1 W15 O41 92.4(17) . . ?
O44 W15 O41 100.3(19) . . ?
O28 W15 O41 154.5(16) . . ?
O1 W15 O52 165.7(17) . . ?
O44 W15 O52 90.8(20) . . ?
O28 W15 O52 85.1(17) . . ?
O41 W15 O52 81.6(17) . . ?
O1 W15 O63 84.3(15) . . ?
O44 W15 O63 168.4(18) . . ?
O28 W15 O63 86.5(14) . . ?
O41 W15 O63 70.1(14) . . ?
O52 W15 O63 81.5(15) . . ?
O1 W15 Na11 142.3(13) . 1_455 ?
O44 W15 Na11 41.6(16) . 1_455 ?
O28 W15 Na11 103.5(11) . 1_455 ?
O41 W15 Na11 84.5(11) . 1_455 ?
O52 W15 Na11 50.3(12) . 1_455 ?
O63 W15 Na11 128.6(9) . 1_455 ?
O1 W15 Na12 73.6(13) . . ?
O44 W15 Na12 58.7(16) . . ?
O28 W15 Na12 152.7(12) . . ?
O41 W15 Na12 52.6(12) . . ?
O52 W15 Na12 111.8(13) . . ?
O63 W15 Na12 116.2(10) . . ?
Na11 W15 Na12 74.9(5) 1_455 . ?
O54 W16 O2 106.6(24) . . ?
O54 W16 O34 111.2(27) . . ?
O2 W16 O34 91.9(20) . . ?
O54 W16 O103 87.8(28) . . ?
O2 W16 O103 97.8(21) . . ?
O34 W16 O103 155.2(24) . . ?
O54 W16 O60 94.1(24) . . ?
O2 W16 O60 159.0(17) . . ?
O34 W16 O60 83.7(21) . . ?
O103 W16 O60 79.1(22) . . ?
O54 W16 O11 175.4(23) . . ?
O2 W16 O11 77.8(16) . . ?
O34 W16 O11 66.8(18) . . ?
O103 W16 O11 93.0(20) . . ?
O60 W16 O11 81.6(16) . . ?
O6 W17 O20 97.1(17) . . ?
O6 W17 O33 102.6(19) . . ?
O20 W17 O33 96.5(18) . . ?
O6 W17 O77 88.3(19) . . ?
O20 W17 O77 164.5(17) . . ?
O33 W17 O77 96.5(20) . . ?
O6 W17 O47 163.8(18) . . ?
O20 W17 O47 79.9(16) . . ?
O33 W17 O47 93.5(17) . . ?
O77 W17 O47 90.9(17) . . ?
O6 W17 O53 83.3(19) . . ?
O20 W17 O53 92.4(16) . . ?
O33 W17 O53 168.5(20) . . ?
O77 W17 O53 73.7(18) . . ?
O47 W17 O53 81.0(16) . . ?
O25 W18 O48 103.5(20) . . ?
O25 W18 O37 98.7(18) . . ?
O48 W18 O37 94.4(18) . . ?
O25 W18 O17 101.3(18) . . ?
O48 W18 O17 90.3(18) . . ?
O37 W18 O17 157.8(17) . . ?
O25 W18 O91 95.7(20) . . ?
O48 W18 O91 160.6(20) . . ?
O37 W18 O91 85.1(19) . . ?
O17 W18 O91 83.3(18) . . ?
O25 W18 O73 174.3(17) . . ?
O48 W18 O73 76.8(17) . . ?
O37 W18 O73 86.9(15) . . ?
O17 W18 O73 73.0(15) . . ?
O91 W18 O73 83.8(17) . . ?
O25 W18 Na1 42.8(14) . 1_655 ?
O48 W18 Na1 62.0(14) . 1_655 ?
O37 W18 Na1 91.3(12) . 1_655 ?
O17 W18 Na1 110.0(12) . 1_655 ?
O91 W18 Na1 137.4(14) . 1_655 ?
O73 W18 Na1 138.5(10) . 1_655 ?
O89 W19 O29 101.5(20) . . ?
O89 W19 O56 98.6(19) . . ?
O29 W19 O56 99.1(20) . . ?
O89 W19 O95 101.1(21) . . ?
O29 W19 O95 92.0(21) . . ?
O56 W19 O95 154.9(20) . . ?
O89 W19 O106 89.7(19) . . ?
O29 W19 O106 168.4(18) . . ?
O56 W19 O106 82.1(19) . . ?
O95 W19 O106 82.6(20) . . ?
O89 W19 O12 165.6(16) . . ?
O29 W19 O12 88.4(17) . . ?
O56 W19 O12 69.3(16) . . ?
O95 W19 O12 88.8(18) . . ?
O106 W19 O12 81.2(15) . . ?
O76 W20 O83 99.1(22) . . ?
O76 W20 O30 99.7(21) . . ?
O83 W20 O30 90.3(18) . . ?
O76 W20 O112 100.7(23) . . ?
O83 W20 O112 79.4(21) . . ?
O30 W20 O112 158.3(19) . . ?
O76 W20 O39 103.0(23) . . ?
O83 W20 O39 157.5(21) . . ?
O30 W20 O39 82.0(19) . . ?
O112 W20 O39 100.4(21) . . ?
O76 W20 O42 170.7(19) . . ?
O83 W20 O42 85.0(17) . . ?
O30 W20 O42 88.5(14) . . ?
O112 W20 O42 71.8(17) . . ?
O39 W20 O42 73.7(17) . . ?
O7 W21 O106 97.3(21) . . ?
O7 W21 O81 95.7(20) . . ?
O106 W21 O81 92.4(20) . . ?
O7 W21 O38 104.2(19) . . ?
O106 W21 O38 92.5(18) . . ?
O81 W21 O38 158.7(17) . . ?
O7 W21 O66 95.8(20) . . ?
O106 W21 O66 166.7(19) . . ?
O81 W21 O66 84.1(18) . . ?
O38 W21 O66 86.4(16) . . ?
O7 W21 O92 168.1(18) . . ?
O106 W21 O92 84.8(17) . . ?
O81 W21 O92 72.5(16) . . ?
O38 W21 O92 87.3(14) . . ?
O66 W21 O92 81.9(15) . . ?
O31 W22 O70 103.9(21) . . ?
O31 W22 O34 103.7(23) . . ?
O70 W22 O34 97.3(21) . . ?
O31 W22 O20 94.4(18) . . ?
O70 W22 O20 95.3(17) . . ?
O34 W22 O20 154.8(20) . . ?
O31 W22 O69 94.4(20) . . ?
O70 W22 O69 161.7(19) . . ?
O34 W22 O69 80.1(21) . . ?
O20 W22 O69 81.2(16) . . ?
O31 W22 O11 173.0(19) . . ?
O70 W22 O11 80.6(18) . . ?
O34 W22 O11 70.2(21) . . ?
O20 W22 O11 90.5(15) . . ?
O69 W22 O11 81.5(17) . . ?
O5 W23 O10 100.2(20) . . ?
O5 W23 O37 97.7(18) . . ?
O10 W23 O37 93.4(19) . . ?
O5 W23 O81 106.4(18) . . ?
O10 W23 O81 90.8(20) . . ?
O37 W23 O81 154.4(16) . . ?
O5 W23 O58 95.2(20) . . ?
O10 W23 O58 164.3(21) . . ?
O37 W23 O58 81.4(19) . . ?
O81 W23 O58 87.7(19) . . ?
O5 W23 O92 176.5(17) . . ?
O10 W23 O92 81.5(18) . . ?
O37 W23 O92 85.1(14) . . ?
O81 W23 O92 70.5(15) . . ?
O58 W23 O92 83.3(17) . . ?
O72 W24 O26 99.2(18) . . ?
O72 W24 O16 103.9(18) . . ?
O26 W24 O16 86.5(16) . . ?
O72 W24 O103 92.4(24) . . ?
O26 W24 O103 97.2(22) . . ?
O16 W24 O103 162.5(22) . . ?
O72 W24 O79 97.0(19) . . ?
O26 W24 O79 163.8(19) . . ?
O16 W24 O79 90.4(18) . . ?
O103 W24 O79 81.2(24) . . ?
O72 W24 O107 173.6(18) . . ?
O26 W24 O107 84.4(16) . . ?
O16 W24 O107 70.9(15) . . ?
O103 W24 O107 92.3(22) . . ?
O79 W24 O107 79.5(18) . . ?
O72 W24 Na2 44.5(14) . . ?
O26 W24 Na2 56.0(12) . . ?
O16 W24 Na2 108.3(11) . . ?
O103 W24 Na2 87.8(20) . . ?
O79 W24 Na2 139.5(14) . . ?
O107 W24 Na2 140.1(11) . . ?
O61 W25 O86 100.1(21) . . ?
O61 W25 O82 91.5(20) . . ?
O86 W25 O82 97.9(19) . . ?
O61 W25 O38 93.0(18) . . ?
O86 W25 O38 102.3(17) . . ?
O82 W25 O38 158.2(17) . . ?
O61 W25 O78 164.6(25) . . ?
O86 W25 O78 95.3(24) . . ?
O82 W25 O78 86.3(23) . . ?
O38 W25 O78 83.8(21) . . ?
O61 W25 O105 81.9(19) . . ?
O86 W25 O105 170.0(17) . . ?
O82 W25 O105 72.2(17) . . ?
O38 W25 O105 87.3(15) . . ?
O78 W25 O105 83.0(22) . . ?
O51 W26 O60 104.9(22) . . ?
O51 W26 O79 103.2(23) . . ?
O60 W26 O79 87.9(21) . . ?
O51 W26 O39 100.2(23) . . ?
O60 W26 O39 154.4(20) . . ?
O79 W26 O39 81.6(22) . . ?
O51 W26 O35 106.3(21) . . ?
O60 W26 O35 83.2(20) . . ?
O79 W26 O35 150.4(19) . . ?
O39 W26 O35 94.5(21) . . ?
O51 W26 O42 169.4(18) . . ?
O60 W26 O42 83.6(16) . . ?
O79 W26 O42 83.0(16) . . ?
O39 W26 O42 72.0(17) . . ?
O35 W26 O42 68.1(14) . . ?
O80 W27 O85 104.1(28) . . ?
O80 W27 O84 105.8(27) . . ?
O85 W27 O84 78.7(22) . . ?
O80 W27 O36 104.3(26) . . ?
O85 W27 O36 87.1(20) . . ?
O84 W27 O36 149.0(20) . . ?
O80 W27 O22 102.0(28) . . ?
O85 W27 O22 153.8(21) . . ?
O84 W27 O22 96.6(21) . . ?
O36 W27 O22 84.2(19) . . ?
O80 W27 O97 168.0(26) . . ?
O85 W27 O97 87.0(19) . . ?
O84 W27 O97 71.4(18) . . ?
O36 W27 O97 80.5(16) . . ?
O22 W27 O97 67.3(18) . . ?
O110 W28 O58 106.3(23) . . ?
O110 W28 O91 103.0(24) . . ?
O58 W28 O91 93.1(22) . . ?
O110 W28 O74 102.2(25) . . ?
O58 W28 O74 84.7(23) . . ?
O91 W28 O74 154.3(23) . . ?
O110 W28 O84 100.8(23) . . ?
O58 W28 O84 152.0(21) . . ?
O91 W28 O84 73.8(22) . . ?
O74 W28 O84 96.5(22) . . ?
O110 W28 O97 163.8(20) . . ?
O58 W28 O97 84.9(18) . . ?
O91 W28 O97 87.6(19) . . ?
O74 W28 O97 66.7(20) . . ?
O84 W28 O97 70.2(18) . . ?
O93 W29 O35 103.1(22) . . ?
O93 W29 O69 110.1(22) . . ?
O35 W29 O69 80.8(21) . . ?
O93 W29 O47 102.5(20) . . ?
O35 W29 O47 154.3(19) . . ?
O69 W29 O47 90.4(18) . . ?
O93 W29 O112 95.3(22) . . ?
O35 W29 O112 98.8(22) . . ?
O69 W29 O112 154.1(20) . . ?
O47 W29 O112 78.8(18) . . ?
O93 W29 O42 164.3(19) . . ?
O35 W29 O42 72.0(18) . . ?
O69 W29 O42 84.2(17) . . ?
O47 W29 O42 83.2(14) . . ?
O112 W29 O42 71.2(16) . . ?
O75 W30 O66 100.7(22) . . ?
O75 W30 O22 103.4(23) . . ?
O66 W30 O22 155.8(21) . . ?
O75 W30 O74 104.4(24) . . ?
O66 W30 O74 82.9(21) . . ?
O22 W30 O74 89.8(22) . . ?
O75 W30 O78 101.4(26) . . ?
O66 W30 O78 90.1(23) . . ?
O22 W30 O78 86.6(24) . . ?
O74 W30 O78 154.1(27) . . ?
O75 W30 O97 171.3(20) . . ?
O66 W30 O97 85.0(17) . . ?
O22 W30 O97 70.8(19) . . ?
O74 W30 O97 69.6(21) . . ?
O78 W30 O97 85.1(23) . . ?
O8 As1 O50 107.3(21) . . ?
O8 As1 O49 109.9(18) . . ?
O50 As1 O49 106.8(21) . . ?
O8 As1 O46 113.8(18) . . ?
O50 As1 O46 110.8(21) . . ?
O49 As1 O46 108.0(18) . . ?
O12 As2 O63 109.3(18) . . ?
O12 As2 O90 103.1(19) . . ?
O63 As2 O90 108.2(19) . . ?
O12 As2 O59 113.1(17) . . ?
O63 As2 O59 108.5(16) . . ?
O90 As2 O59 114.4(20) . . ?
O73 As3 O105 108.1(22) . . ?
O73 As3 O97 110.5(21) . . ?
O105 As3 O97 106.4(22) . . ?
O73 As3 O92 112.2(19) . . ?
O105 As3 O92 112.3(20) . . ?
O97 As3 O92 107.2(20) . . ?
O107 As4 O53 117.4(23) . . ?
O107 As4 O42 105.5(19) . . ?
O53 As4 O42 102.4(20) . . ?
O107 As4 O11 111.5(20) . . ?
O53 As4 O11 109.7(23) . . ?
O42 As4 O11 109.6(18) . . ?
O94 Cu1 O59 91.8(20) 2_655 2_655 ?
O94 Cu1 O59 169.1(21) 2_655 . ?
O59 Cu1 O59 77.6(17) 2_655 . ?
O94 Cu1 O29 98.6(21) 2_655 . ?
O59 Cu1 O29 169.7(16) 2_655 . ?
O59 Cu1 O29 92.1(16) . . ?
O94 Cu1 O27 93.7(21) 2_655 2_655 ?
O59 Cu1 O27 87.6(17) 2_655 2_655 ?
O59 Cu1 O27 83.9(16) . 2_655 ?
O29 Cu1 O27 91.0(17) . 2_655 ?
O94 Cu1 O100 97.5(18) 2_655 . ?
O59 Cu1 O100 85.2(13) 2_655 . ?
O59 Cu1 O100 83.8(13) . . ?
O29 Cu1 O100 94.1(14) . . ?
O27 Cu1 O100 166.8(15) 2_655 . ?
O88 Cu2 O49 93.6(18) 2_666 2_666 ?
O88 Cu2 O32 90.0(18) 2_666 . ?
O49 Cu2 O32 175.5(16) 2_666 . ?
O88 Cu2 O49 172.1(17) 2_666 . ?
O49 Cu2 O49 79.1(17) 2_666 . ?
O32 Cu2 O49 97.4(16) . . ?
O88 Cu2 O87 91.4(16) 2_666 2_666 ?
O49 Cu2 O87 86.1(15) 2_666 2_666 ?
O32 Cu2 O87 96.5(15) . 2_666 ?
O49 Cu2 O87 85.0(14) . 2_666 ?
O64 Cu3 O65 89.9(20) 2_666 2_666 ?
O64 Cu3 O87 175.2(19) 2_666 . ?
O65 Cu3 O87 91.2(18) 2_666 . ?
O64 Cu3 O45 93.8(19) 2_666 . ?
O65 Cu3 O45 172.8(18) 2_666 . ?
O87 Cu3 O45 84.6(17) . . ?
O64 Cu3 OW49 87.5(17) 2_666 . ?
O65 Cu3 OW49 84.5(16) 2_666 . ?
O87 Cu3 OW49 97.2(15) . . ?
O45 Cu3 OW49 101.8(15) . . ?
O64 Cu3 O49 88.9(17) 2_666 2_666 ?
O65 Cu3 O49 88.3(16) 2_666 2_666 ?
O87 Cu3 O49 86.5(15) . 2_666 ?
O45 Cu3 O49 85.6(15) . 2_666 ?
OW49 Cu3 O49 172.0(13) . 2_666 ?
O27 Cu4 O71 90.0(19) 2_655 . ?
O27 Cu4 O1 170.5(20) 2_655 . ?
O71 Cu4 O1 93.3(16) . . ?
O27 Cu4 O100 81.7(18) 2_655 2_655 ?
O71 Cu4 O100 167.6(15) . 2_655 ?
O1 Cu4 O100 93.5(15) . 2_655 ?
O27 Cu4 OW6 99.6(18) 2_655 . ?
O71 Cu4 OW6 87.3(16) . . ?
O1 Cu4 OW6 89.5(15) . . ?
O100 Cu4 OW6 103.1(14) 2_655 . ?
O27 Cu4 O59 85.1(17) 2_655 . ?
O71 Cu4 O59 87.0(15) . . ?
O1 Cu4 O59 86.2(14) . . ?
O100 Cu4 O59 83.1(13) 2_655 . ?
OW6 Cu4 O59 172.7(14) . . ?
OW11 Na1 OW43 92.3(25) . . ?
OW11 Na1 O44 80.6(20) . . ?
OW43 Na1 O44 101.8(21) . . ?
OW11 Na1 Na12 90.5(19) . . ?
OW43 Na1 Na12 176.6(20) . . ?
O44 Na1 Na12 80.5(13) . . ?
OW11 Na1 O108 84.2(19) . 1_455 ?
OW43 Na1 O108 97.8(21) . 1_455 ?
O44 Na1 O108 155.6(15) . 1_455 ?
Na12 Na1 O108 80.6(12) . 1_455 ?
OW11 Na1 O25 160.7(20) . 1_455 ?
OW43 Na1 O25 91.2(21) . 1_455 ?
O44 Na1 O25 80.1(15) . 1_455 ?
Na12 Na1 O25 86.8(12) . 1_455 ?
O108 Na1 O25 114.1(13) 1_455 1_455 ?
OW11 Na1 W18 168.4(18) . 1_455 ?
OW43 Na1 W18 96.9(19) . 1_455 ?
O44 Na1 W18 104.2(12) . 1_455 ?
Na12 Na1 W18 80.0(8) . 1_455 ?
O108 Na1 W18 87.6(9) 1_455 1_455 ?
O25 Na1 W18 26.5(9) 1_455 1_455 ?
OW11 Na1 W3 107.4(17) . 1_455 ?
OW43 Na1 W3 100.8(18) . 1_455 ?
O44 Na1 W3 155.6(12) . 1_455 ?
Na12 Na1 W3 76.5(8) . 1_455 ?
O108 Na1 W3 23.6(8) 1_455 1_455 ?
O25 Na1 W3 90.6(10) 1_455 1_455 ?
W18 Na1 W3 64.1(3) 1_455 1_455 ?
OW11 Na1 Na16 58.5(18) . 1_455 ?
OW43 Na1 Na16 66.1(19) . 1_455 ?
O44 Na1 Na16 135.5(13) . 1_455 ?
Na12 Na1 Na16 114.0(10) . 1_455 ?
O108 Na1 Na16 43.6(10) 1_455 1_455 ?
O25 Na1 Na16 139.3(11) 1_455 1_455 ?
W18 Na1 Na16 119.4(6) 1_455 1_455 ?
W3 Na1 Na16 63.4(5) 1_455 1_455 ?
OW11 Na1 Na11 123.8(18) . 1_455 ?
OW43 Na1 Na11 91.7(19) . 1_455 ?
O44 Na1 Na11 43.8(11) . 1_455 ?
Na12 Na1 Na11 88.3(9) . 1_455 ?
O108 Na1 Na11 150.1(10) 1_455 1_455 ?
O25 Na1 Na11 37.1(10) 1_455 1_455 ?
W18 Na1 Na11 63.1(4) 1_455 1_455 ?
W3 Na1 Na11 126.7(5) 1_455 1_455 ?
Na16 Na1 Na11 157.7(7) 1_455 1_455 ?
OW16 Na2 OW33 99.1(26) . . ?
OW16 Na2 O98 87.4(17) . . ?
OW33 Na2 O98 98.2(23) . . ?
OW16 Na2 OW3 93.9(28) . . ?
OW33 Na2 OW3 166.7(32) . . ?
O98 Na2 OW3 85.1(26) . . ?
OW16 Na2 O19 82.0(16) . 1_655 ?
OW33 Na2 O19 95.9(22) . 1_655 ?
O98 Na2 O19 163.5(16) . 1_655 ?
OW3 Na2 O19 83.1(25) . 1_655 ?
OW16 Na2 O72 161.2(18) . . ?
OW33 Na2 O72 82.4(23) . . ?
O98 Na2 O72 111.1(14) . . ?
OW3 Na2 O72 84.4(26) . . ?
O19 Na2 O72 79.2(12) 1_655 . ?
OW16 Na2 W24 169.3(17) . . ?
OW33 Na2 W24 89.4(21) . . ?
O98 Na2 W24 85.0(11) . . ?
OW3 Na2 W24 78.0(24) . . ?
O19 Na2 W24 103.6(9) 1_655 . ?
O72 Na2 W24 26.3(7) . . ?
OW16 Na2 W12 109.0(15) . . ?
OW33 Na2 W12 101.3(21) . . ?
O98 Na2 W12 22.9(9) . . ?
OW3 Na2 W12 76.9(23) . . ?
O19 Na2 W12 157.6(11) 1_655 . ?
O72 Na2 W12 88.9(9) . . ?
W24 Na2 W12 62.6(4) . . ?
OW16 Na2 Na13 124.7(16) . . ?
OW33 Na2 Na13 83.8(20) . . ?
O98 Na2 Na13 147.3(13) . . ?
OW3 Na2 Na13 86.5(23) . . ?
O19 Na2 Na13 43.1(8) 1_655 . ?
O72 Na2 Na13 36.5(8) . . ?
W24 Na2 Na13 62.4(4) . . ?
W12 Na2 Na13 124.6(7) . . ?
O33 Na3 OW24 89.5(21) . . ?
O33 Na3 O14 94.2(17) . . ?
OW24 Na3 O14 83.1(21) . . ?
O33 Na3 OW28 79.8(20) . . ?
OW24 Na3 OW28 159.7(24) . . ?
O14 Na3 OW28 80.5(19) . . ?
O33 Na3 OW8 85.1(16) . 1_455 ?
OW24 Na3 OW8 90.4(20) . 1_455 ?
O14 Na3 OW8 173.5(19) . 1_455 ?
OW28 Na3 OW8 105.7(19) . 1_455 ?
O33 Na3 OW32 168.2(26) . . ?
OW24 Na3 OW32 100.5(28) . . ?
O14 Na3 OW32 80.9(24) . . ?
OW28 Na3 OW32 88.7(27) . . ?
OW8 Na3 OW32 101.0(24) 1_455 . ?
O33 Na3 Na4 89.1(13) . 1_455 ?
OW24 Na3 Na4 122.6(18) . 1_455 ?
O14 Na3 Na4 154.1(15) . 1_455 ?
OW28 Na3 Na4 74.8(15) . 1_455 ?
OW8 Na3 Na4 32.4(11) 1_455 1_455 ?
OW32 Na3 Na4 90.7(21) . 1_455 ?
O33 Na3 Na15 51.6(12) . 1_455 ?
OW24 Na3 Na15 38.0(17) . 1_455 ?
O14 Na3 Na15 88.8(14) . 1_455 ?
OW28 Na3 Na15 129.4(18) . 1_455 ?
OW8 Na3 Na15 85.7(13) 1_455 1_455 ?
OW32 Na3 Na15 138.4(23) . 1_455 ?
Na4 Na3 Na15 112.8(8) 1_455 1_455 ?
OW8 Na4 OW5 93.5(17) . . ?
OW8 Na4 OW18 170.2(20) . . ?
OW5 Na4 OW18 82.9(18) . . ?
OW8 Na4 O102 79.8(17) . 1_655 ?
OW5 Na4 O102 85.3(17) . 1_655 ?
OW18 Na4 O102 90.9(19) . 1_655 ?
OW8 Na4 Na5 134.0(13) . . ?
OW5 Na4 Na5 42.7(13) . . ?
OW18 Na4 Na5 45.6(13) . . ?
O102 Na4 Na5 104.1(13) 1_655 . ?
OW8 Na4 Na3 33.8(11) . 1_655 ?
OW5 Na4 Na3 69.3(13) . 1_655 ?
OW18 Na4 Na3 148.5(15) . 1_655 ?
O102 Na4 Na3 100.9(14) 1_655 1_655 ?
Na5 Na4 Na3 102.9(7) . 1_655 ?
OW34 Na5 OW5 100.4(28) . . ?
OW34 Na5 OW18 169.6(29) . . ?
OW5 Na5 OW18 84.2(19) . . ?
OW34 Na5 O43 82.3(28) . 1_655 ?
OW5 Na5 O43 90.4(18) . 1_655 ?
OW18 Na5 O43 88.4(18) . 1_655 ?
OW34 Na5 Na4 142.6(26) . . ?
OW5 Na5 Na4 44.7(13) . . ?
OW18 Na5 Na4 45.1(13) . . ?
O43 Na5 Na4 106.4(13) 1_655 . ?
OW34 Na5 Na9 79.9(25) . 1_655 ?
OW5 Na5 Na9 133.1(15) . 1_655 ?
OW18 Na5 Na9 90.2(14) . 1_655 ?
O43 Na5 Na9 42.8(12) 1_655 1_655 ?
Na4 Na5 Na9 131.2(7) . 1_655 ?
O40 Na6 OW21 168.5(19) 1_554 . ?
O40 Na6 OW38 80.3(19) 1_554 . ?
OW21 Na6 OW38 110.7(21) . . ?
O40 Na6 O86 95.0(17) 1_554 . ?
OW21 Na6 O86 84.3(18) . . ?
OW38 Na6 O86 78.7(17) . . ?
O40 Na6 OW13 78.0(20) 1_554 . ?
OW21 Na6 OW13 90.5(22) . . ?
OW38 Na6 OW13 154.4(22) . . ?
O86 Na6 OW13 89.8(19) . . ?
O40 Na6 Na14 126.5(14) 1_554 . ?
OW21 Na6 Na14 63.7(15) . . ?
OW38 Na6 Na14 47.8(15) . . ?
O86 Na6 Na14 66.7(11) . . ?
OW13 Na6 Na14 145.7(18) . . ?
O40 Na6 Na8 159.3(13) 1_554 . ?
OW21 Na6 Na8 32.2(14) . . ?
OW38 Na6 Na8 79.8(15) . . ?
O86 Na6 Na8 86.8(11) . . ?
OW13 Na6 Na8 122.7(17) . . ?
Na14 Na6 Na8 36.5(5) . . ?
OW36 Na7 Na14 102.0(24) . . ?
OW36 Na7 OW25 82.4(27) . . ?
Na14 Na7 OW25 172.7(21) . . ?
OW36 Na7 OW4 161.6(30) . . ?
Na14 Na7 OW4 83.3(18) . . ?
OW25 Na7 OW4 90.7(23) . . ?
OW36 Na7 O89 74.8(25) . . ?
Na14 Na7 O89 89.0(13) . . ?
OW25 Na7 O89 86.6(19) . . ?
OW4 Na7 O89 87.8(20) . . ?
OW36 Na7 Na10 75.4(23) . . ?
Na14 Na7 Na10 132.9(12) . . ?
OW25 Na7 Na10 42.3(16) . . ?
OW4 Na7 Na10 88.1(18) . . ?
O89 Na7 Na10 44.4(11) . . ?
OW36 Na7 Na8 145.3(23) . . ?
Na14 Na7 Na8 43.8(8) . . ?
OW25 Na7 Na8 132.2(17) . . ?
OW4 Na7 Na8 44.8(16) . . ?
O89 Na7 Na8 104.5(12) . . ?
Na10 Na7 Na8 128.8(9) . . ?
OW21 Na8 O111 85.4(18) . . ?
OW21 Na8 OW4 173.0(22) . . ?
O111 Na8 OW4 90.7(20) . . ?
OW21 Na8 Na14 92.4(16) . . ?
O111 Na8 Na14 83.0(13) . . ?
OW4 Na8 Na14 81.3(17) . . ?
OW21 Na8 Na7 130.2(15) . . ?
O111 Na8 Na7 101.5(12) . . ?
OW4 Na8 Na7 45.0(17) . . ?
Na14 Na8 Na7 41.3(7) . . ?
OW21 Na8 Na6 31.2(14) . . ?
O111 Na8 Na6 101.4(12) . . ?
OW4 Na8 Na6 145.3(17) . . ?
Na14 Na8 Na6 68.2(8) . . ?
Na7 Na8 Na6 100.3(6) . . ?
OW7 Na9 O43 90.9(23) . . ?
OW7 Na9 OW27 83.5(25) . 2_666 ?
O43 Na9 OW27 94.1(20) . 2_666 ?
OW7 Na9 OW15 85.2(32) . . ?
O43 Na9 OW15 89.8(27) . . ?
OW27 Na9 OW15 168.1(31) 2_666 . ?
OW7 Na9 Na5 134.7(21) . 1_455 ?
O43 Na9 Na5 43.8(12) . 1_455 ?
OW27 Na9 Na5 97.2(17) 2_666 1_455 ?
OW15 Na9 Na5 93.4(25) . 1_455 ?
OW25 Na10 Na15 85.0(19) . 2_755 ?
OW25 Na10 OW37 95.6(26) . 2_655 ?
Na15 Na10 OW37 96.7(21) 2_755 2_655 ?
OW25 Na10 OW31 90.0(31) . 2_755 ?
Na15 Na10 OW31 82.8(26) 2_755 2_755 ?
OW37 Na10 OW31 174.3(34) 2_655 2_755 ?
OW25 Na10 O89 91.5(20) . . ?
Na15 Na10 O89 165.3(17) 2_755 . ?
OW37 Na10 O89 97.9(22) 2_655 . ?
OW31 Na10 O89 82.9(27) 2_755 . ?
OW25 Na10 OW9 178.7(21) . . ?
Na15 Na10 OW9 93.7(15) 2_755 . ?
OW37 Na10 OW9 84.9(22) 2_655 . ?
OW31 Na10 OW9 89.4(29) 2_755 . ?
O89 Na10 OW9 89.6(16) . . ?
OW25 Na10 Na7 44.3(16) . . ?
Na15 Na10 Na7 128.0(13) 2_755 . ?
OW37 Na10 Na7 98.6(20) 2_655 . ?
OW31 Na10 Na7 86.2(26) 2_755 . ?
O89 Na10 Na7 47.3(11) . . ?
OW9 Na10 Na7 136.8(14) . . ?
OW44 Na11 O25 89.0(27) . . ?
OW44 Na11 OW2 92.1(27) . . ?
O25 Na11 OW2 84.7(14) . . ?
OW44 Na11 O15 78.9(26) . 1_655 ?
O25 Na11 O15 166.8(16) . 1_655 ?
OW2 Na11 O15 90.5(14) . 1_655 ?
OW44 Na11 O44 168.3(27) . 1_655 ?
O25 Na11 O44 79.8(15) . 1_655 ?
OW2 Na11 O44 90.2(14) . 1_655 ?
O15 Na11 O44 112.6(14) 1_655 1_655 ?
OW44 Na11 O52 134.6(26) . 1_655 ?
O25 Na11 O52 128.1(13) . 1_655 ?
OW2 Na11 O52 69.7(13) . 1_655 ?
O15 Na11 O52 60.7(11) 1_655 1_655 ?
O44 Na11 O52 56.8(11) 1_655 1_655 ?
OW44 Na11 W11 104.6(25) . 1_655 ?
O25 Na11 W11 157.0(12) . 1_655 ?
OW2 Na11 W11 76.4(10) . 1_655 ?
O15 Na11 W11 29.0(9) 1_655 1_655 ?
O44 Na11 W11 87.2(10) 1_655 1_655 ?
O52 Na11 W11 32.1(5) 1_655 1_655 ?
OW44 Na11 W15 165.4(25) . 1_655 ?
O25 Na11 W15 98.8(11) . 1_655 ?
OW2 Na11 W15 76.4(10) . 1_655 ?
O15 Na11 W15 92.0(10) 1_655 1_655 ?
O44 Na11 W15 24.7(10) 1_655 1_655 ?
O52 Na11 W15 32.7(6) 1_655 1_655 ?
W11 Na11 W15 64.3(3) 1_655 1_655 ?
OW44 Na11 Na1 128.9(25) . 1_655 ?
O25 Na11 Na1 41.3(11) . 1_655 ?
OW2 Na11 Na1 93.1(11) . 1_655 ?
O15 Na11 Na1 151.7(11) 1_655 1_655 ?
O44 Na11 Na1 39.4(10) 1_655 1_655 ?
O52 Na11 Na1 94.4(7) 1_655 1_655 ?
W11 Na11 Na1 126.0(5) 1_655 1_655 ?
W15 Na11 Na1 61.8(4) 1_655 1_655 ?
Na1 Na12 OW6 108.2(14) . . ?
Na1 Na12 O41 104.5(13) . . ?
OW6 Na12 O41 83.6(13) . . ?
Na1 Na12 W15 74.5(8) . . ?
OW6 Na12 W15 81.3(11) . . ?
O41 Na12 W15 32.6(8) . . ?
OW39 Na13 O72 81.0(27) . . ?
OW39 Na13 O3 104.6(26) . 1_655 ?
O72 Na13 O3 168.5(15) . 1_655 ?
OW39 Na13 OW1 164.2(30) . . ?
O72 Na13 OW1 83.9(20) . . ?
O3 Na13 OW1 91.1(19) 1_655 . ?
OW39 Na13 O19 79.6(25) . 1_655 ?
O72 Na13 O19 81.4(12) . 1_655 ?
O3 Na13 O19 109.3(12) 1_655 1_655 ?
OW1 Na13 O19 93.4(18) . 1_655 ?
OW39 Na13 O68 118.6(27) . 1_655 ?
O72 Na13 O68 127.3(15) . 1_655 ?
O3 Na13 O68 59.1(13) 1_655 1_655 ?
OW1 Na13 O68 67.6(20) . 1_655 ?
O19 Na13 O68 58.4(12) 1_655 1_655 ?
OW39 Na13 W4 118.3(25) . 1_655 ?
O72 Na13 W4 155.2(12) . 1_655 ?
O3 Na13 W4 28.4(9) 1_655 1_655 ?
OW1 Na13 W4 75.0(17) . 1_655 ?
O19 Na13 W4 86.8(7) 1_655 1_655 ?
O68 Na13 W4 31.2(9) 1_655 1_655 ?
OW39 Na13 W10 101.3(25) . 1_655 ?
O72 Na13 W10 98.3(11) . 1_655 ?
O3 Na13 W10 90.6(10) 1_655 1_655 ?
OW1 Na13 W10 76.0(17) . 1_655 ?
O19 Na13 W10 25.7(6) 1_655 1_655 ?
O68 Na13 W10 33.8(9) 1_655 1_655 ?
W4 Na13 W10 64.3(3) 1_655 1_655 ?
OW39 Na13 Na2 72.4(24) . . ?
O72 Na13 Na2 42.8(10) . . ?
O3 Na13 Na2 148.3(12) 1_655 . ?
OW1 Na13 Na2 93.2(17) . . ?
O19 Na13 Na2 39.1(7) 1_655 . ?
O68 Na13 Na2 93.8(11) 1_655 . ?
W4 Na13 Na2 124.5(6) 1_655 . ?
W10 Na13 Na2 60.3(4) 1_655 . ?
Na7 Na14 Na8 94.9(11) . . ?
Na7 Na14 O95 97.2(15) . . ?
Na8 Na14 O95 98.2(14) . . ?
Na7 Na14 OW38 114.2(16) . . ?
Na8 Na14 OW38 106.6(15) . . ?
O95 Na14 OW38 137.3(18) . . ?
Na7 Na14 Na6 137.8(12) . . ?
Na8 Na14 Na6 75.2(8) . . ?
O95 Na14 Na6 124.6(13) . . ?
OW38 Na14 Na6 37.7(12) . . ?
Na10 Na15 O51 115.4(16) 2_755 . ?
Na10 Na15 OW24 91.7(18) 2_755 1_655 ?
O51 Na15 OW24 97.6(20) . 1_655 ?
Na10 Na15 O77 106.3(14) 2_755 1_655 ?
O51 Na15 O77 123.7(17) . 1_655 ?
OW24 Na15 O77 117.7(19) 1_655 1_655 ?
Na10 Na15 Na3 96.0(11) 2_755 1_655 ?
O51 Na15 Na3 123.1(14) . 1_655 ?
OW24 Na15 Na3 32.1(15) 1_655 1_655 ?
O77 Na15 Na3 86.2(12) 1_655 1_655 ?
OW41 Na16 O93 91.1(24) 1_655 . ?
OW41 Na16 OW19 139.7(26) 1_655 2_655 ?
O93 Na16 OW19 71.8(19) . 2_655 ?
OW41 Na16 O108 132.6(24) 1_655 . ?
O93 Na16 O108 117.6(19) . . ?
OW19 Na16 O108 86.9(18) 2_655 . ?
OW41 Na16 OW46 89.2(30) 1_655 2_755 ?
O93 Na16 OW46 173.3(30) . 2_755 ?
OW19 Na16 OW46 112.0(28) 2_655 2_755 ?
O108 Na16 OW46 58.1(26) . 2_755 ?
OW41 Na16 Na1 93.1(21) 1_655 1_655 ?
O93 Na16 Na1 112.2(16) . 1_655 ?
OW19 Na16 Na1 127.0(16) 2_655 1_655 ?
O108 Na16 Na1 42.7(10) . 1_655 ?
OW46 Na16 Na1 61.1(25) 2_755 1_655 ?
W15 O1 Cu4 141.1(23) . . ?
W16 O2 W7 159.6(23) . . ?
W4 O3 Na13 109.0(18) . 1_455 ?
W17 O6 W9 161.1(25) . . ?
As1 O8 W7 127.2(18) . . ?
As1 O8 W5 120.5(18) . . ?
W7 O8 W5 95.2(12) . . ?
W7 O9 W12 145.3(29) . . ?
W23 O10 W14 161.1(28) . . ?
As4 O11 W22 126.4(22) . . ?
As4 O11 W16 121.6(21) . . ?
W22 O11 W16 94.7(15) . . ?
As2 O12 W14 124.6(20) . . ?
As2 O12 W19 116.1(17) . . ?
W14 O12 W19 92.4(12) . . ?
W6 O13 W11 152.9(28) . . ?
W1 O14 Na3 149.0(26) . . ?
W11 O15 Na11 106.2(18) . 1_455 ?
W24 O16 W8 124.8(19) . . ?
W18 O17 W6 119.1(19) . . ?
W10 O19 Na2 129.3(16) . 1_455 ?
W10 O19 Na13 111.5(13) . 1_455 ?
Na2 O19 Na13 97.8(11) 1_455 1_455 ?
W17 O20 W22 152.6(20) . . ?
W9 O21 W5 140.5(21) . . ?
W30 O22 W27 125.5(27) . . ?
W8 O23 W4 154.1(33) . . ?
W9 O24 W10 117.0(17) . . ?
W18 O25 Na11 144.7(24) . . ?
W18 O25 Na1 110.6(20) . 1_655 ?
Na11 O25 Na1 101.6(16) . 1_655 ?
W24 O26 W12 159.3(23) . . ?
W3 O27 Cu4 133.7(29) . 2_655 ?
W3 O27 Cu1 128.2(25) . 2_655 ?
Cu4 O27 Cu1 95.5(21) 2_655 2_655 ?
W1 O28 W15 145.7(21) . . ?
W19 O29 Cu1 136.6(24) . . ?
W20 O30 W8 143.8(21) . . ?
W5 O32 Cu2 142.3(23) . . ?
W17 O33 Na3 159.5(24) . . ?
W22 O34 W16 127.4(29) . . ?
W29 O35 W26 127.3(26) . . ?
W11 O36 W27 152.4(25) . . ?
W18 O37 W23 158.8(23) . . ?
W21 O38 W25 154.4(20) . . ?
W26 O39 W20 120.8(27) . . ?
W2 O40 Na6 147.9(27) . 1_556 ?
W13 O41 W15 119.8(20) . . ?
W13 O41 Na12 125.1(18) . . ?
W15 O41 Na12 94.7(15) . . ?
As4 O42 W20 124.8(17) . . ?
As4 O42 W29 123.0(17) . . ?
W20 O42 W29 95.6(12) . . ?
As4 O42 W26 119.8(16) . . ?
W20 O42 W26 93.1(11) . . ?
W29 O42 W26 92.4(11) . . ?
W5 O43 Na9 132.1(25) . . ?
W5 O43 Na5 134.5(25) . 1_455 ?
Na9 O43 Na5 93.4(18) . 1_455 ?
W15 O44 Na1 137.5(24) . . ?
W15 O44 Na11 113.8(22) . 1_455 ?
Na1 O44 Na11 96.8(15) . 1_455 ?
W7 O45 Cu3 134.8(23) . . ?
As1 O46 W10 125.6(21) . . ?
As1 O46 W9 122.4(21) . . ?
W10 O46 W9 95.3(15) . . ?
W29 O47 W17 151.7(21) . . ?
W18 O48 W3 157.8(24) . . ?
As1 O49 Cu2 125.0(22) . 2_666 ?
As1 O49 Cu2 120.2(21) . . ?
Cu2 O49 Cu2 100.9(17) 2_666 . ?
As1 O49 Cu3 117.5(19) . 2_666 ?
Cu2 O49 Cu3 93.5(15) 2_666 2_666 ?
Cu2 O49 Cu3 92.5(15) . 2_666 ?
As1 O50 W2 121.4(24) . . ?
As1 O50 W12 125.2(25) . . ?
W2 O50 W12 96.5(16) . . ?
W26 O51 Na15 144.1(27) . . ?
W11 O52 W15 163.5(25) . . ?
W11 O52 Na11 93.0(15) . 1_455 ?
W15 O52 Na11 96.9(14) . 1_455 ?
As4 O53 W17 127.4(27) . . ?
As4 O53 W4 123.7(26) . . ?
W17 O53 W4 97.6(16) . . ?
W1 O55 W3 123.9(26) . . ?
W19 O56 W14 126.3(22) . . ?
W28 O58 W23 150.6(30) . . ?
As2 O59 Cu1 120.1(19) . 2_655 ?
As2 O59 Cu1 121.8(19) . . ?
Cu1 O59 Cu1 102.4(17) 2_655 . ?
As2 O59 Cu4 117.7(17) . . ?
Cu1 O59 Cu4 94.3(14) 2_655 . ?
Cu1 O59 Cu4 94.6(14) . . ?
W26 O60 W16 153.8(26) . . ?
W25 O61 W13 158.4(27) . . ?
W8 O62 W2 163.2(22) . . ?
As2 O63 W13 125.2(17) . . ?
As2 O63 W15 122.0(18) . . ?
W13 O63 W15 93.9(12) . . ?
W10 O64 Cu3 144.2(29) . 2_666 ?
W9 O65 Cu3 143.3(27) . 2_666 ?
W30 O66 W21 146.3(24) . . ?
W10 O67 W2 151.7(21) . . ?
W4 O68 W10 162.2(28) . . ?
W4 O68 Na13 92.0(18) . 1_455 ?
W10 O68 Na13 95.3(17) . 1_455 ?
W29 O69 W22 147.6(25) . . ?
W22 O70 W5 165.5(26) . . ?
W13 O71 Cu4 141.6(22) . . ?
W24 O72 Na13 147.0(23) . . ?
W24 O72 Na2 109.2(18) . . ?
Na13 O72 Na2 100.7(14) . . ?
As3 O73 W6 126.7(21) . . ?
As3 O73 W18 122.2(21) . . ?
W6 O73 W18 94.7(13) . . ?
W28 O74 W30 128.3(31) . . ?
W17 O77 W4 117.9(22) . . ?
W17 O77 Na15 110.2(20) . 1_455 ?
W4 O77 Na15 131.1(21) . 1_455 ?
W30 O78 W25 151.9(37) . . ?
W26 O79 W24 151.3(29) . . ?
W21 O81 W23 123.0(22) . . ?
W25 O82 W11 120.5(23) . . ?
W20 O83 W4 150.2(26) . . ?
W27 O84 W28 123.7(27) . . ?
W27 O85 W6 151.4(29) . . ?
W25 O86 Na6 161.3(24) . . ?
W12 O87 Cu3 133.5(22) . . ?
W12 O87 Cu2 128.9(20) . 2_666 ?
Cu3 O87 Cu2 94.9(16) . 2_666 ?
Cu2 O88 W2 145.6(25) 2_666 . ?
W19 O89 Na10 136.7(23) . . ?
W19 O89 Na7 134.3(21) . . ?
Na10 O89 Na7 88.4(15) . . ?
As2 O90 W1 119.5(23) . . ?
As2 O90 W3 119.0(22) . . ?
W1 O90 W3 93.2(17) . . ?
W28 O91 W18 143.2(27) . . ?
As3 O92 W23 124.9(19) . . ?
As3 O92 W21 124.6(20) . . ?
W23 O92 W21 93.8(13) . . ?
W29 O93 Na16 142.0(28) . . ?
W1 O94 Cu1 143.9(32) . 2_655 ?
W19 O95 W13 139.2(29) . . ?
W19 O95 Na14 111.0(22) . . ?
W13 O95 Na14 105.1(21) . . ?
W6 O96 W1 162.0(26) . . ?
As3 O97 W30 125.0(23) . . ?
As3 O97 W27 120.2(21) . . ?
W30 O97 W27 96.4(15) . . ?
As3 O97 W28 119.7(22) . . ?
W30 O97 W28 95.3(15) . . ?
W27 O97 W28 93.0(14) . . ?
W12 O98 Na2 123.3(22) . . ?
W14 O99 W3 146.1(28) . . ?
W14 O100 Cu4 130.4(18) . 2_655 ?
W14 O100 Cu1 134.5(17) . . ?
Cu4 O100 Cu1 95.0(12) 2_655 . ?
W9 O102 Na4 134.8(27) . 1_455 ?
W24 O103 W16 150.1(36) . . ?
W7 O104 W5 119.4(30) . . ?
As3 O105 W11 126.0(23) . . ?
As3 O105 W25 122.4(23) . . ?
W11 O105 W25 94.6(15) . . ?
W21 O106 W19 157.7(25) . . ?
As4 O107 W24 129.6(23) . . ?
As4 O107 W8 122.9(22) . . ?
W24 O107 W8 96.1(14) . . ?
W3 O108 Na1 120.1(21) . 1_655 ?
W3 O108 Na16 130.2(21) . . ?
Na1 O108 Na16 93.7(14) 1_655 . ?
W12 O109 W2 126.2(20) . . ?
W13 O111 Na8 145.5(25) . . ?
W29 O112 W20 119.2(25) . . ?
Na8 OW4 Na7 90.1(24) . . ?
Na5 OW5 Na4 92.6(19) . . ?
Cu4 OW6 Na12 113.9(16) . . ?
Na4 OW8 Na3 113.8(18) . 1_655 ?
Na4 OW18 Na5 89.3(18) . . ?
Na6 OW21 Na8 116.6(24) . . ?
Na3 OW24 Na15 110.0(26) . 1_455 ?
Na10 OW25 Na7 93.5(24) . . ?
Na6 OW38 Na14 94.5(20) . . ?

loop_
_geom_bond_atom_site_label_1
_geom_bond_atom_site_label_2
_geom_bond_distance
_geom_bond_site_symmetry_2
_geom_bond_publ_flag
W1 O14 1.71(4) . ?
W1 O94 1.78(5) . ?
W1 O55 1.89(5) . ?
W1 O28 1.90(4) . ?
W1 O96 2.02(4) . ?
W1 O90 2.27(4) . ?
W2 O40 1.71(4) . ?
W2 O88 1.84(4) . ?
W2 O67 1.89(4) . ?
W2 O109 1.95(4) . ?
W2 O62 2.03(3) . ?
W2 O50 2.23(5) . ?
W3 O108 1.68(3) . ?
W3 O27 1.81(5) . ?
W3 O55 1.92(5) . ?
W3 O99 1.95(5) . ?
W3 O48 2.04(3) . ?
W3 O90 2.35(5) . ?
W3 Na1 3.632(15) 1_655 ?
W4 O3 1.73(4) . ?
W4 O68 1.79(5) . ?
W4 O77 2.00(5) . ?
W4 O23 1.95(4) . ?
W4 O83 1.98(3) . ?
W4 O53 2.25(5) . ?
W4 Na13 3.45(2) 1_455 ?
W5 O32 1.76(3) . ?
W5 O43 1.71(5) . ?
W5 O21 1.99(4) . ?
W5 O104 1.98(6) . ?
W5 O70 2.02(4) . ?
W5 O8 2.29(3) . ?
W6 O4 1.71(4) . ?
W6 O96 1.84(3) . ?
W6 O13 1.82(5) . ?
W6 O17 2.00(4) . ?
W6 O85 1.99(3) . ?
W6 O73 2.23(4) . ?
W7 O45 1.80(3) . ?
W7 O57 1.68(5) . ?
W7 O9 1.84(4) . ?
W7 O104 1.90(6) . ?
W7 O2 2.02(3) . ?
W7 O8 2.25(3) . ?
W8 O18 1.72(4) . ?
W8 O62 1.82(3) . ?
W8 O23 1.84(4) . ?
W8 O16 1.92(3) . ?
W8 O30 2.07(4) . ?
W8 O107 2.29(4) . ?
W9 O102 1.73(4) . ?
W9 O65 1.81(3) . ?
W9 O24 1.88(3) . ?
W9 O21 1.91(4) . ?
W9 O6 2.06(3) . ?
W9 O46 2.28(4) . ?
W10 O19 1.73(3) . ?
W10 O64 1.81(5) . ?
W10 O67 1.89(4) . ?
W10 O24 2.02(3) . ?
W10 O68 2.07(5) . ?
W10 O46 2.22(4) . ?
W10 Na13 3.70(2) 1_455 ?
W11 O52 1.85(3) . ?
W11 O15 1.75(4) . ?
W11 O36 1.86(4) . ?
W11 O13 1.99(5) . ?
W11 O82 1.99(5) . ?
W11 O105 2.24(4) . ?
W11 Na11 3.48(2) 1_455 ?
W12 O98 1.71(3) . ?
W12 O87 1.81(4) . ?
W12 O109 1.81(4) . ?
W12 O9 1.98(4) . ?
W12 O26 2.07(4) . ?
W12 O50 2.26(5) . ?
W12 Na2 3.67(2) . ?
W13 O111 1.68(5) . ?
W13 O71 1.81(3) . ?
W13 O41 1.85(4) . ?
W13 O95 2.02(5) . ?
W13 O61 2.05(3) . ?
W13 O63 2.26(3) . ?
W14 O100 1.79(3) . ?
W14 O101 1.74(5) . ?
W14 O99 1.86(5) . ?
W14 O56 1.93(4) . ?
W14 O10 2.01(5) . ?
W14 O12 2.28(4) . ?
W15 O1 1.80(3) . ?
W15 O44 1.68(4) . ?
W15 O28 1.94(4) . ?
W15 O41 2.00(4) . ?
W15 O52 2.00(3) . ?
W15 O63 2.30(3) . ?
W15 Na11 3.68(2) 1_455 ?
W15 Na12 3.69(3) . ?
W16 O54 1.70(6) . ?
W16 O2 1.84(3) . ?
W16 O34 1.90(5) . ?
W16 O103 1.99(6) . ?
W16 O60 2.00(4) . ?
W16 O11 2.33(4) . ?
W17 O6 1.81(3) . ?
W17 O20 1.82(3) . ?
W17 O33 1.73(3) . ?
W17 O77 1.90(5) . ?
W17 O47 1.96(4) . ?
W17 O53 2.20(5) . ?
W18 O25 1.69(4) . ?
W18 O48 1.84(3) . ?
W18 O37 1.85(4) . ?
W18 O17 1.88(4) . ?
W18 O91 2.07(5) . ?
W18 O73 2.32(4) . ?
W18 Na1 3.542(15) 1_655 ?
W19 O89 1.67(4) . ?
W19 O29 1.77(3) . ?
W19 O56 1.83(4) . ?
W19 O95 1.89(5) . ?
W19 O106 2.06(5) . ?
W19 O12 2.37(3) . ?
W20 O76 1.74(5) . ?
W20 O83 1.86(3) . ?
W20 O30 1.86(4) . ?
W20 O112 1.95(5) . ?
W20 O39 1.96(5) . ?
W20 O42 2.28(3) . ?
W21 O7 1.70(5) . ?
W21 O106 1.82(5) . ?
W21 O81 1.84(4) . ?
W21 O38 1.88(3) . ?
W21 O66 2.04(4) . ?
W21 O92 2.29(4) . ?
W22 O31 1.75(5) . ?
W22 O70 1.83(4) . ?
W22 O34 1.84(5) . ?
W22 O20 2.00(3) . ?
W22 O69 2.04(4) . ?
W22 O11 2.22(4) . ?
W23 O5 1.72(3) . ?
W23 O10 1.85(5) . ?
W23 O37 1.94(4) . ?
W23 O81 1.97(4) . ?
W23 O58 1.99(5) . ?
W23 O92 2.29(4) . ?
W24 O72 1.71(3) . ?
W24 O26 1.79(4) . ?
W24 O16 1.86(4) . ?
W24 O103 1.85(6) . ?
W24 O79 1.98(5) . ?
W24 O107 2.21(4) . ?
W24 Na2 3.65(2) . ?
W25 O61 1.82(3) . ?
W25 O86 1.74(3) . ?
W25 O82 1.88(4) . ?
W25 O38 1.93(3) . ?
W25 O78 1.93(6) . ?
W25 O105 2.32(5) . ?
W26 O51 1.68(5) . ?
W26 O60 1.82(4) . ?
W26 O79 1.86(5) . ?
W26 O39 1.93(5) . ?
W26 O35 1.94(5) . ?
W26 O42 2.37(3) . ?
W27 O80 1.70(7) . ?
W27 O85 1.85(3) . ?
W27 O84 1.89(5) . ?
W27 O36 1.95(4) . ?
W27 O22 1.94(5) . ?
W27 O97 2.33(4) . ?
W28 O110 1.69(5) . ?
W28 O58 1.85(5) . ?
W28 O91 1.85(5) . ?
W28 O74 1.87(6) . ?
W28 O84 1.95(5) . ?
W28 O97 2.34(4) . ?
W29 O93 1.71(5) . ?
W29 O35 1.81(4) . ?
W29 O69 1.84(4) . ?
W29 O47 1.88(4) . ?
W29 O112 1.97(5) . ?
W29 O42 2.29(3) . ?
W30 O75 1.73(5) . ?
W30 O66 1.85(4) . ?
W30 O22 1.87(5) . ?
W30 O74 1.87(5) . ?
W30 O78 1.90(6) . ?
W30 O97 2.21(4) . ?
As1 O8 1.69(3) . ?
As1 O50 1.72(4) . ?
As1 O49 1.72(4) . ?
As1 O46 1.72(4) . ?
As2 O12 1.71(3) . ?
As2 O63 1.70(3) . ?
As2 O90 1.73(5) . ?
As2 O59 1.76(4) . ?
As3 O73 1.70(3) . ?
As3 O105 1.71(4) . ?
As3 O97 1.73(4) . ?
As3 O92 1.68(4) . ?
As4 O107 1.69(3) . ?
As4 O53 1.74(4) . ?
As4 O42 1.71(3) . ?
As4 O11 1.72(4) . ?
Cu1 O94 1.90(5) 2_655 ?
Cu1 O59 1.97(4) 2_655 ?
Cu1 O59 1.98(3) . ?
Cu1 O29 2.02(4) . ?
Cu1 O27 2.37(5) 2_655 ?
Cu1 O100 2.30(3) . ?
Cu2 O88 1.82(4) 2_666 ?
Cu2 O49 1.95(4) 2_666 ?
Cu2 O32 1.95(4) . ?
Cu2 O49 2.05(4) . ?
Cu2 O87 2.38(4) 2_666 ?
Cu3 O64 1.88(5) 2_666 ?
Cu3 O65 1.90(4) 2_666 ?
Cu3 O87 1.97(4) . ?
Cu3 O45 1.95(4) . ?
Cu3 OW49 2.30(4) . ?
Cu3 O49 2.39(4) 2_666 ?
Cu4 O27 1.94(5) 2_655 ?
Cu4 O71 1.92(4) . ?
Cu4 O1 1.94(3) . ?
Cu4 O100 2.01(3) 2_655 ?
Cu4 OW6 2.30(4) . ?
Cu4 O59 2.36(4) . ?
Na1 OW11 2.24(7) . ?
Na1 OW43 2.39(8) . ?
Na1 O44 2.44(5) . ?
Na1 Na12 2.46(3) . ?
Na1 O108 2.49(4) 1_455 ?
Na1 O25 2.57(4) 1_455 ?
Na1 W18 3.542(15) 1_455 ?
Na1 W3 3.632(15) 1_455 ?
Na1 Na16 3.66(3) 1_455 ?
Na1 Na11 3.82(2) 1_455 ?
Na2 OW16 2.23(6) . ?
Na2 OW33 2.26(9) . ?
Na2 O98 2.45(5) . ?
Na2 OW3 2.57(11) . ?
Na2 O19 2.49(4) 1_655 ?
Na2 O72 2.71(5) . ?
Na2 Na13 3.92(3) . ?
Na3 O33 2.38(4) . ?
Na3 OW24 2.34(7) . ?
Na3 O14 2.40(5) . ?
Na3 OW28 2.41(7) . ?
Na3 OW8 2.44(5) 1_455 ?
Na3 OW32 2.50(10) . ?
Na3 Na4 4.00(3) 1_455 ?
Na3 Na15 4.14(4) 1_455 ?
Na4 OW8 2.34(5) . ?
Na4 OW5 2.41(5) . ?
Na4 OW18 2.42(6) . ?
Na4 O102 2.61(5) 1_655 ?
Na4 Na5 3.42(3) . ?
Na4 Na3 4.00(3) 1_655 ?
Na5 OW34 2.30(10) . ?
Na5 OW5 2.32(6) . ?
Na5 OW18 2.45(6) . ?
Na5 O43 2.49(5) 1_655 ?
Na5 Na9 3.59(3) 1_655 ?
Na6 O40 2.42(5) 1_554 ?
Na6 OW21 2.35(6) . ?
Na6 OW38 2.39(6) . ?
Na6 O86 2.45(4) . ?
Na6 OW13 2.46(7) . ?
Na6 Na14 3.89(3) . ?
Na6 Na8 4.05(2) . ?
Na7 OW36 2.31(9) . ?
Na7 Na14 2.38(4) . ?
Na7 OW25 2.43(7) . ?
Na7 OW4 2.54(7) . ?
Na7 O89 2.55(5) . ?
Na7 Na10 3.47(4) . ?
Na7 Na8 3.59(3) . ?
Na8 OW21 2.41(6) . ?
Na8 O111 2.42(5) . ?
Na8 OW4 2.53(7) . ?
Na8 Na14 2.49(3) . ?
Na9 OW7 2.48(9) . ?
Na9 O43 2.44(5) . ?
Na9 OW27 2.43(7) 2_666 ?
Na9 OW15 2.48(10) . ?
Na9 Na5 3.59(3) 1_455 ?
Na10 OW25 2.34(7) . ?
Na10 Na15 2.34(4) 2_755 ?
Na10 OW37 2.31(8) 2_655 ?
Na10 OW31 2.37(11) 2_755 ?
Na10 O89 2.43(5) . ?
Na10 OW9 2.56(5) . ?
Na11 OW44 2.29(10) . ?
Na11 O25 2.35(4) . ?
Na11 OW2 2.34(4) . ?
Na11 O15 2.55(4) 1_655 ?
Na11 O44 2.66(5) 1_655 ?
Na11 O52 2.85(5) 1_655 ?
Na11 W11 3.48(2) 1_655 ?
Na11 W15 3.68(2) 1_655 ?
Na11 Na1 3.82(2) 1_655 ?
Na12 OW6 2.75(5) . ?
Na12 O41 2.95(5) . ?
Na13 OW39 2.25(10) . ?
Na13 O72 2.37(4) . ?
Na13 O3 2.47(4) 1_655 ?
Na13 OW1 2.53(8) . ?
Na13 O19 2.70(3) 1_655 ?
Na13 O68 2.88(5) 1_655 ?
Na13 W4 3.45(2) 1_655 ?
Na13 W10 3.70(2) 1_655 ?
Na14 O95 2.76(6) . ?
Na14 OW38 2.89(6) . ?
Na15 Na10 2.34(4) 2_755 ?
Na15 O51 2.71(6) . ?
Na15 OW24 2.71(7) 1_655 ?
Na15 O77 2.88(5) 1_655 ?
Na15 Na3 4.14(4) 1_655 ?
Na16 OW41 2.28(8) 1_655 ?
Na16 O93 2.32(6) . ?
Na16 OW19 2.56(6) 2_655 ?
Na16 O108 2.53(5) . ?
Na16 OW46 2.86(12) 2_755 ?
Na16 Na1 3.66(3) 1_655 ?
O3 Na13 2.47(4) 1_455 ?
O15 Na11 2.55(4) 1_455 ?
O19 Na2 2.49(4) 1_455 ?
O19 Na13 2.70(3) 1_455 ?
O25 Na1 2.57(4) 1_655 ?
O27 Cu4 1.94(5) 2_655 ?
O27 Cu1 2.37(5) 2_655 ?
O40 Na6 2.42(5) 1_556 ?
O43 Na5 2.49(5) 1_455 ?
O44 Na11 2.66(5) 1_455 ?
O49 Cu2 1.95(4) 2_666 ?
O49 Cu3 2.39(4) 2_666 ?
O52 Na11 2.85(5) 1_455 ?
O59 Cu1 1.97(4) 2_655 ?
O64 Cu3 1.88(5) 2_666 ?
O65 Cu3 1.90(4) 2_666 ?
O68 Na13 2.88(5) 1_455 ?
O77 Na15 2.88(5) 1_455 ?
O87 Cu2 2.38(4) 2_666 ?
O88 Cu2 1.82(4) 2_666 ?
O94 Cu1 1.90(5) 2_655 ?
O100 Cu4 2.01(3) 2_655 ?
O102 Na4 2.61(5) 1_455 ?
O108 Na1 2.49(4) 1_655 ?
OW8 Na3 2.44(5) 1_655 ?
OW19 Na16 2.56(6) 2_655 ?
OW24 Na15 2.71(7) 1_455 ?
OW27 Na9 2.43(7) 2_666 ?
OW31 Na10 2.37(11) 2_755 ?
OW37 Na10 2.31(8) 2_655 ?
OW41 Na16 2.28(8) 1_455 ?
OW46 Na16 2.86(12) 2_755 ?
